data_7024750
loop_
_publ_author_name
'Koshevoy, Igor O.'
'Karttunen, Antti J.'
'Lin, Yi-Chih'
'Lin, Chao-Chen'
'Chou, Pi-Tai'
'Tunik, Sergey P.'
'Haukka, Matti'
'Pakkanen, Tapani A.'

_publ_section_title
;
 Synthesis, photophysical and theoretical studies of luminescent
 silver(I)-copper(I) alkynyl-diphosphine complexes.
;
_journal_issue 9
_journal_name_full 'Dalton transactions (Cambridge, England : 2003)'
_journal_page_first 2395
_journal_page_last 2403
_journal_paper_doi 10.1039/b920856a
_journal_volume 39
_journal_year 2010
_chemical_formula_moiety '(C244 H212 N8 P12 Ag4 Cu), 4(P F6), 5(C2 H3 N), 3(C H2 Cl2)'
_chemical_formula_sum 'C257 H233 Ag8 Cl6 Cu2 F24 N13 P16'
_chemical_formula_weight 5657.82
_chemical_name_systematic
;
?
;
_space_group_IT_number 2
_symmetry_cell_setting triclinic
_symmetry_space_group_name_Hall '-P 1'
_symmetry_space_group_name_H-M 'P -1'
_atom_sites_solution_hydrogens geom
_atom_sites_solution_primary direct
_atom_sites_solution_secondary difmap
_audit_creation_method SHELXL-97
_cell_angle_alpha 81.9800(10)
_cell_angle_beta 87.162(9)
_cell_angle_gamma 78.3190(10)
_cell_formula_units_Z 1
_cell_length_a 17.4900(2)
_cell_length_b 18.5715(3)
_cell_length_c 20.4761(4)
_cell_measurement_reflns_used 26532
_cell_measurement_temperature 100(2)
_cell_measurement_theta_max 27.48
_cell_measurement_theta_min 1.00
_cell_volume 6447.96(18)
_computing_cell_refinement 'Denzo/Scalepack (Otwinowski & Minor, 1997)'
_computing_data_collection 'Collect (Bruker AXS BV, 1997-2008)'
_computing_data_reduction 'Denzo/Scalepack (Otwinowski & Minor, 1997)'
_computing_molecular_graphics 'Diamond v.3.2c (Brandenburg, 2009)'
_computing_publication_material 'SHELXL-97 (Sheldrick, 2008)'
_computing_structure_refinement 'SHELXL-97 (Sheldrick, 2008)'
_computing_structure_solution 'SHELXS-97 (Sheldrick, 2008)'
_diffrn_ambient_temperature 100(2)
_diffrn_detector_area_resol_mean 9
_diffrn_measured_fraction_theta_full 0.997
_diffrn_measured_fraction_theta_max 0.997
_diffrn_measurement_device '95mm CCD camera on \k-goniostat'
_diffrn_measurement_device_type 'Nonius KappaCCD'
_diffrn_measurement_method '\f scans and \w scans with \k offset'
_diffrn_radiation_monochromator 'horizontally mounted graphite crystal'
_diffrn_radiation_source 'fine-focus sealed tube'
_diffrn_radiation_type MoK\a
_diffrn_radiation_wavelength 0.71073
_diffrn_reflns_av_R_equivalents 0.0467
_diffrn_reflns_av_sigmaI/netI 0.0378
_diffrn_reflns_limit_h_max 20
_diffrn_reflns_limit_h_min -20
_diffrn_reflns_limit_k_max 22
_diffrn_reflns_limit_k_min -22
_diffrn_reflns_limit_l_max 24
_diffrn_reflns_limit_l_min -24
_diffrn_reflns_number 116760
_diffrn_reflns_theta_full 25.15
_diffrn_reflns_theta_max 25.15
_diffrn_reflns_theta_min 2.43
_exptl_absorpt_coefficient_mu 0.987
_exptl_absorpt_correction_T_max 0.8857
_exptl_absorpt_correction_T_min 0.7932
_exptl_absorpt_correction_type multi-scan
_exptl_absorpt_process_details 'SADABS-2008/1 (Sheldrick, 2008)'
_exptl_crystal_colour colourless
_exptl_crystal_density_diffrn 1.457
_exptl_crystal_density_method 'not measured'
_exptl_crystal_description block
_exptl_crystal_F_000 2858
_exptl_crystal_size_max 0.25
_exptl_crystal_size_mid 0.17
_exptl_crystal_size_min 0.13
_platon_squeeze_details
;
The contribution of the disordered solvent to the calculated structure factors
was taken into account with the BYPASS algorithm (van der Sluis & Spek, 1990),
implemented as the SQUEEZE option in PLATON (Spek, 2003).
;
_refine_diff_density_max 2.883
_refine_diff_density_min -1.873
_refine_diff_density_rms 0.141
_refine_ls_extinction_method none
_refine_ls_goodness_of_fit_ref 1.062
_refine_ls_hydrogen_treatment constr
_refine_ls_matrix_type full
_refine_ls_number_parameters 1461
_refine_ls_number_reflns 23031
_refine_ls_number_restraints 265
_refine_ls_restrained_S_all 1.074
_refine_ls_R_factor_all 0.0817
_refine_ls_R_factor_gt 0.0687
_refine_ls_shift/su_max 0.000
_refine_ls_shift/su_mean 0.000
_refine_ls_structure_factor_coef Fsqd
_refine_ls_weighting_details 'calc w=1/[\s^2^(Fo^2^)+(0.0772P)^2^+53.9596P] where P=(Fo^2^+2Fc^2^)/3'
_refine_ls_weighting_scheme calc
_refine_ls_wR_factor_gt 0.1765
_refine_ls_wR_factor_ref 0.1839
_reflns_number_gt 19113
_reflns_number_total 23031
_reflns_threshold_expression >2sigma(I)
_cod_data_source_file b920856a.txt
_cod_data_source_block 3
_cod_database_code 7024750

loop_
_symmetry_equiv_pos_as_xyz
'x, y, z'
'-x, -y, -z'

loop_
_atom_site_label
_atom_site_type_symbol
_atom_site_fract_x
_atom_site_fract_y
_atom_site_fract_z
_atom_site_U_iso_or_equiv
_atom_site_adp_type
_atom_site_occupancy
_atom_site_symmetry_multiplicity
_atom_site_calc_flag
_atom_site_refinement_flags
_atom_site_disorder_assembly
_atom_site_disorder_group
Ag1 Ag 0.04058(3) 0.13780(3) 0.01215(2) 0.02777(13) Uani 1 1 d . . .
Ag2 Ag -0.09014(3) 0.07154(3) 0.10183(2) 0.02924(13) Uani 1 1 d . . .
Ag3 Ag 0.16002(3) -0.01055(3) 0.01275(2) 0.02817(13) Uani 1 1 d . . .
Ag4 Ag 0.12620(3) -0.27654(3) 0.36929(2) 0.02549(13) Uani 1 1 d . . .
Cu1 Cu -0.01908(4) 0.04639(4) -0.06159(4) 0.02283(17) Uani 1 1 d . . .
P1 P 0.06027(11) 0.26134(9) -0.03242(8) 0.0268(4) Uani 1 1 d . . .
P2 P -0.13370(10) 0.08761(9) 0.21438(8) 0.0282(4) Uani 1 1 d . . .
P3 P 0.09257(10) -0.15453(9) 0.41193(8) 0.0265(4) Uani 1 1 d . . .
P4 P 0.00739(10) -0.32300(9) 0.34504(8) 0.0243(3) Uani 1 1 d . . .
P5 P 0.24713(10) -0.31369(9) 0.30398(9) 0.0295(4) Uani 1 1 d . . .
P6 P 0.28350(10) -0.05512(9) 0.06675(8) 0.0266(4) Uani 1 1 d . . .
P7 P 0.3831(2) 0.3359(2) 0.4324(2) 0.0443(10) Uani 0.50 1 d PD . .
F1 F 0.4730(5) 0.3095(5) 0.4504(5) 0.0635(12) Uani 0.50 1 d PD . .
F2 F 0.3738(5) 0.2517(5) 0.4419(5) 0.0635(12) Uani 0.50 1 d PD . .
F3 F 0.2953(5) 0.3605(5) 0.4152(5) 0.0635(12) Uani 0.50 1 d PD . .
F4 F 0.3943(5) 0.4195(5) 0.4231(5) 0.0635(12) Uani 0.50 1 d PD . .
F5 F 0.3598(5) 0.3400(5) 0.5085(5) 0.0635(12) Uani 0.50 1 d PD . .
F6 F 0.4061(5) 0.3303(5) 0.3566(5) 0.0635(12) Uani 0.50 1 d PD . .
P8 P -0.26865(14) 0.54759(14) 0.27561(15) 0.0602(7) Uani 1 1 d D . .
F7 F -0.3236(6) 0.5576(7) 0.3414(6) 0.095(3) Uani 0.511(11) 1 d PD A 1
F8 F -0.2421(6) 0.6227(7) 0.2820(7) 0.095(3) Uani 0.511(11) 1 d PD A 1
F9 F -0.2186(6) 0.5382(7) 0.2088(6) 0.095(3) Uani 0.511(11) 1 d PD A 1
F10 F -0.2994(6) 0.4730(6) 0.2704(7) 0.095(3) Uani 0.511(11) 1 d PD A 1
F11 F -0.1982(6) 0.5013(7) 0.3181(6) 0.095(3) Uani 0.511(11) 1 d PD A 1
F12 F -0.3417(6) 0.5930(7) 0.2333(6) 0.095(3) Uani 0.511(11) 1 d PD A 1
F7B F -0.3489(7) 0.5675(7) 0.3102(7) 0.093(3) Uani 0.489(11) 1 d PD A 2
F8B F -0.2344(8) 0.5999(7) 0.3243(8) 0.093(3) Uani 0.489(11) 1 d PD A 2
F9B F -0.1795(7) 0.5295(7) 0.2461(7) 0.093(3) Uani 0.489(11) 1 d PD A 2
F10B F -0.2931(8) 0.4931(7) 0.2333(7) 0.093(3) Uani 0.489(11) 1 d PD A 2
F11B F -0.2415(8) 0.4792(6) 0.3325(6) 0.093(3) Uani 0.489(11) 1 d PD A 2
F12B F -0.2763(9) 0.6205(7) 0.2245(7) 0.093(3) Uani 0.489(11) 1 d PD A 2
P9 P 0.4625(3) 0.0776(3) 0.5338(3) 0.0669(14) Uani 0.50 1 d PD B 3
F13 F 0.3910(6) 0.1092(7) 0.5776(6) 0.0998(19) Uani 0.50 1 d PD B 3
F14 F 0.4898(7) 0.1516(6) 0.5279(7) 0.0998(19) Uani 0.50 1 d PD B 3
F15 F 0.5333(6) 0.0445(7) 0.4909(6) 0.0998(19) Uani 0.50 1 d PD . 3
F16 F 0.4353(7) 0.0007(6) 0.5430(7) 0.0998(19) Uani 0.50 1 d PD . 3
F17 F 0.5110(7) 0.0533(7) 0.5993(6) 0.0998(19) Uani 0.50 1 d PD B 3
F18 F 0.4113(7) 0.1036(7) 0.4711(6) 0.0998(19) Uani 0.50 1 d PD B 3
N1 N 0.4054(4) 0.1834(5) -0.2306(4) 0.060(2) Uani 1 1 d DU . .
N2 N -0.3450(6) 0.4391(4) 0.0401(4) 0.076(3) Uani 1 1 d DU . .
N3 N 0.2338(4) 0.2010(4) 0.3088(3) 0.0473(17) Uani 1 1 d . . .
N4 N 0.1689(4) -0.3709(4) 0.4647(3) 0.0452(16) Uani 1 1 d . . .
N5 N 0.0968(6) 0.4005(4) 0.1708(4) 0.063(2) Uani 1 1 d . . .
C1 C 0.0896(4) 0.0585(3) -0.0806(3) 0.0261(14) Uani 1 1 d . . .
C2 C 0.1553(4) 0.0704(3) -0.0980(3) 0.0259(14) Uani 1 1 d . . .
C3 C 0.2222(4) 0.0958(4) -0.1302(3) 0.0284(14) Uani 1 1 d . . .
C4 C 0.2099(4) 0.1445(4) -0.1891(3) 0.0321(15) Uani 1 1 d . . .
H4 H 0.1590 0.1579 -0.2068 0.038 Uiso 1 1 calc R . .
C5 C 0.2695(5) 0.1730(5) -0.2216(4) 0.0423(18) Uani 1 1 d . . .
H5 H 0.2592 0.2063 -0.2613 0.051 Uiso 1 1 calc R . .
C6 C 0.3461(4) 0.1537(4) -0.1973(4) 0.0392(17) Uani 1 1 d . . .
C7 C 0.3927(6) 0.2247(6) -0.2956(5) 0.069(3) Uani 1 1 d DU . .
H7A H 0.4425 0.2345 -0.3150 0.104 Uiso 1 1 calc R . .
H7B H 0.3564 0.2718 -0.2923 0.104 Uiso 1 1 calc R . .
H7C H 0.3704 0.1958 -0.3236 0.104 Uiso 1 1 calc R . .
C8 C 0.4811(7) 0.1669(9) -0.2076(7) 0.100(4) Uani 1 1 d DU . .
H8A H 0.4807 0.1788 -0.1624 0.150 Uiso 1 1 calc R . .
H8B H 0.5134 0.1962 -0.2361 0.150 Uiso 1 1 calc R . .
H8C H 0.5026 0.1139 -0.2080 0.150 Uiso 1 1 calc R . .
C9 C 0.3574(4) 0.1061(4) -0.1371(4) 0.0371(17) Uani 1 1 d . . .
H9 H 0.4076 0.0932 -0.1181 0.045 Uiso 1 1 calc R . .
C10 C 0.2963(4) 0.0781(4) -0.1056(4) 0.0365(16) Uani 1 1 d . . .
H10 H 0.3057 0.0455 -0.0655 0.044 Uiso 1 1 calc R . .
C11 C -0.0930(4) 0.1187(4) -0.0154(3) 0.0284(14) Uani 1 1 d . . .
C12 C -0.1395(4) 0.1708(4) 0.0048(3) 0.0272(14) Uani 1 1 d . . .
C13 C -0.1950(4) 0.2374(4) 0.0148(4) 0.0299(15) Uani 1 1 d . . .
C14 C -0.2207(4) 0.2881(4) -0.0399(4) 0.0368(17) Uani 1 1 d . . .
H14 H -0.2034 0.2776 -0.0829 0.044 Uiso 1 1 calc R . .
C15 C -0.2714(5) 0.3541(4) -0.0317(5) 0.051(2) Uani 1 1 d . . .
H15 H -0.2887 0.3883 -0.0695 0.061 Uiso 1 1 calc R . .
C16 C -0.2982(5) 0.3716(4) 0.0321(5) 0.050(2) Uani 1 1 d . . .
C17 C -0.3583(9) 0.4953(6) -0.0176(7) 0.103(4) Uani 1 1 d DU . .
H17A H -0.3082 0.5065 -0.0350 0.155 Uiso 1 1 calc R . .
H17B H -0.3919 0.5404 -0.0051 0.155 Uiso 1 1 calc R . .
H17C H -0.3837 0.4766 -0.0515 0.155 Uiso 1 1 calc R . .
C18 C -0.3537(8) 0.4637(7) 0.1041(5) 0.089(4) Uani 1 1 d DU . .
H18A H -0.3886 0.5125 0.1013 0.134 Uiso 1 1 calc R . .
H18B H -0.3025 0.4673 0.1192 0.134 Uiso 1 1 calc R . .
H18C H -0.3760 0.4281 0.1353 0.134 Uiso 1 1 calc R . .
C19 C -0.2758(4) 0.3188(4) 0.0860(4) 0.0427(19) Uani 1 1 d . . .
H19 H -0.2957 0.3273 0.1288 0.051 Uiso 1 1 calc R . .
C20 C -0.2239(5) 0.2533(4) 0.0772(4) 0.0410(18) Uani 1 1 d . . .
H20 H -0.2076 0.2182 0.1147 0.049 Uiso 1 1 calc R . .
C21 C 0.0568(4) 0.0334(4) 0.0977(3) 0.0268(14) Uani 1 1 d . . .
C22 C 0.0831(4) 0.0732(3) 0.1300(3) 0.0275(14) Uani 1 1 d . . .
C23 C 0.1184(4) 0.1083(4) 0.1760(3) 0.0275(14) Uani 1 1 d . . .
C24 C 0.1497(4) 0.0657(4) 0.2341(3) 0.0285(14) Uani 1 1 d . . .
H24 H 0.1451 0.0152 0.2434 0.034 Uiso 1 1 calc R . .
C25 C 0.1873(4) 0.0966(4) 0.2782(3) 0.0317(15) Uani 1 1 d . . .
H25 H 0.2079 0.0668 0.3174 0.038 Uiso 1 1 calc R . .
C26 C 0.1954(4) 0.1713(4) 0.2658(3) 0.0335(16) Uani 1 1 d . . .
C27 C 0.2840(5) 0.1533(5) 0.3585(4) 0.050(2) Uani 1 1 d . . .
H27A H 0.2518 0.1334 0.3944 0.075 Uiso 1 1 calc R . .
H27B H 0.3175 0.1821 0.3762 0.075 Uiso 1 1 calc R . .
H27C H 0.3166 0.1123 0.3386 0.075 Uiso 1 1 calc R . .
C28 C 0.2444(6) 0.2770(5) 0.2923(5) 0.059(2) Uani 1 1 d . . .
H28A H 0.2745 0.2817 0.2508 0.089 Uiso 1 1 calc R . .
H28B H 0.2727 0.2903 0.3276 0.089 Uiso 1 1 calc R . .
H28C H 0.1933 0.3103 0.2874 0.089 Uiso 1 1 calc R . .
C29 C 0.1606(4) 0.2139(4) 0.2092(4) 0.0352(16) Uani 1 1 d . . .
H29 H 0.1620 0.2652 0.2009 0.042 Uiso 1 1 calc R . .
C30 C 0.1243(4) 0.1828(4) 0.1656(3) 0.0314(15) Uani 1 1 d . . .
H30 H 0.1025 0.2130 0.1271 0.038 Uiso 1 1 calc R . .
C31 C 0.1536(4) 0.2846(4) -0.0171(3) 0.0289(14) Uani 1 1 d . . .
C32 C 0.2223(4) 0.2524(4) -0.0490(4) 0.0368(17) Uani 1 1 d . . .
H32 H 0.2197 0.2199 -0.0803 0.044 Uiso 1 1 calc R . .
C33 C 0.2925(5) 0.2671(4) -0.0355(4) 0.0435(19) Uani 1 1 d . . .
H33 H 0.3383 0.2453 -0.0580 0.052 Uiso 1 1 calc R . .
C34 C 0.2977(5) 0.3140(5) 0.0111(4) 0.049(2) Uani 1 1 d . . .
H34 H 0.3466 0.3248 0.0201 0.059 Uiso 1 1 calc R . .
C35 C 0.2299(5) 0.3447(4) 0.0442(4) 0.0440(19) Uani 1 1 d . . .
H35 H 0.2329 0.3756 0.0769 0.053 Uiso 1 1 calc R . .
C36 C 0.1590(4) 0.3307(4) 0.0302(4) 0.0340(16) Uani 1 1 d . . .
H36 H 0.1132 0.3525 0.0527 0.041 Uiso 1 1 calc R . .
C37 C 0.0499(4) 0.2764(3) -0.1223(3) 0.0259(14) Uani 1 1 d . . .
C38 C 0.0975(4) 0.3145(3) -0.1666(3) 0.0273(14) Uani 1 1 d . . .
H38 H 0.1399 0.3316 -0.1508 0.033 Uiso 1 1 calc R . .
C39 C 0.0817(4) 0.3268(4) -0.2339(3) 0.0278(14) Uani 1 1 d . . .
H39 H 0.1140 0.3513 -0.2642 0.033 Uiso 1 1 calc R . .
C40 C 0.0191(4) 0.3033(3) -0.2566(3) 0.0234(13) Uani 1 1 d . . .
H40 H 0.0082 0.3127 -0.3023 0.028 Uiso 1 1 calc R . .
C41 C -0.0276(4) 0.2664(3) -0.2137(3) 0.0272(14) Uani 1 1 d . . .
H41 H -0.0707 0.2508 -0.2300 0.033 Uiso 1 1 calc R . .
C42 C -0.0121(4) 0.2516(4) -0.1459(3) 0.0277(14) Uani 1 1 d . . .
H42 H -0.0436 0.2250 -0.1165 0.033 Uiso 1 1 calc R . .
C43 C -0.0119(4) 0.3376(4) -0.0058(3) 0.0294(14) Uani 1 1 d . . .
C44 C -0.0279(5) 0.4075(4) -0.0439(4) 0.046(2) Uani 1 1 d . . .
H44 H -0.0015 0.4152 -0.0852 0.055 Uiso 1 1 calc R . .
C45 C -0.0811(6) 0.4650(4) -0.0226(4) 0.052(2) Uani 1 1 d . . .
H45 H -0.0912 0.5119 -0.0494 0.063 Uiso 1 1 calc R . .
C46 C -0.1196(5) 0.4555(4) 0.0369(4) 0.0386(17) Uani 1 1 d . . .
H46 H -0.1556 0.4957 0.0518 0.046 Uiso 1 1 calc R . .
C47 C -0.1057(5) 0.3867(4) 0.0750(4) 0.0395(17) Uani 1 1 d . . .
H47 H -0.1323 0.3795 0.1162 0.047 Uiso 1 1 calc R . .
C48 C -0.0527(5) 0.3282(4) 0.0529(3) 0.0344(16) Uani 1 1 d . . .
H48 H -0.0445 0.2808 0.0788 0.041 Uiso 1 1 calc R . .
C49 C -0.1388(4) 0.1795(4) 0.2370(3) 0.0321(16) Uani 1 1 d . . .
C50 C -0.0739(5) 0.2118(4) 0.2236(3) 0.0351(16) Uani 1 1 d . . .
H50 H -0.0273 0.1834 0.2073 0.042 Uiso 1 1 calc R . .
C51 C -0.0753(6) 0.2851(4) 0.2335(4) 0.049(2) Uani 1 1 d . . .
H51 H -0.0302 0.3064 0.2250 0.058 Uiso 1 1 calc R . .
C52 C -0.1463(6) 0.3266(4) 0.2564(4) 0.051(2) Uani 1 1 d . . .
H52 H -0.1496 0.3769 0.2626 0.062 Uiso 1 1 calc R . .
C53 C -0.2103(6) 0.2939(5) 0.2699(5) 0.055(2) Uani 1 1 d . . .
H53 H -0.2574 0.3218 0.2858 0.066 Uiso 1 1 calc R . .
C54 C -0.2070(5) 0.2218(5) 0.2605(4) 0.047(2) Uani 1 1 d . . .
H54 H -0.2518 0.2003 0.2701 0.056 Uiso 1 1 calc R . .
C55 C -0.2271(4) 0.0631(4) 0.2420(4) 0.0351(16) Uani 1 1 d U . .
C56 C -0.2838(5) 0.0670(5) 0.1969(5) 0.053(2) Uani 1 1 d U . .
H56 H -0.2747 0.0826 0.1515 0.064 Uiso 1 1 calc R . .
C57 C -0.3547(5) 0.0477(6) 0.2182(6) 0.063(3) Uani 1 1 d U . .
H57 H -0.3939 0.0510 0.1868 0.076 Uiso 1 1 calc R . .
C58 C -0.3691(6) 0.0246(6) 0.2819(6) 0.068(3) Uani 1 1 d U . .
H58 H -0.4178 0.0117 0.2955 0.082 Uiso 1 1 calc R . .
C59 C -0.3132(6) 0.0199(7) 0.3261(6) 0.075(3) Uani 1 1 d U . .
H59 H -0.3226 0.0031 0.3712 0.090 Uiso 1 1 calc R . .
C60 C -0.2428(5) 0.0392(6) 0.3072(5) 0.058(2) Uani 1 1 d U . .
H60 H -0.2046 0.0360 0.3393 0.070 Uiso 1 1 calc R . .
C61 C -0.0662(4) 0.0246(4) 0.2717(3) 0.0278(14) Uani 1 1 d . . .
C62 C -0.0461(4) -0.0490(4) 0.2592(3) 0.0306(15) Uani 1 1 d . . .
H62 H -0.0647 -0.0630 0.2210 0.037 Uiso 1 1 calc R . .
C63 C 0.0007(4) -0.1017(4) 0.3023(3) 0.0287(14) Uani 1 1 d . . .
H63 H 0.0128 -0.1519 0.2940 0.034 Uiso 1 1 calc R . .
C64 C 0.0301(4) -0.0821(4) 0.3571(3) 0.0269(14) Uani 1 1 d . . .
C65 C 0.0136(4) -0.0082(4) 0.3682(3) 0.0305(15) Uani 1 1 d . . .
H65 H 0.0355 0.0060 0.4049 0.037 Uiso 1 1 calc R . .
C66 C -0.0348(4) 0.0449(4) 0.3258(3) 0.0308(15) Uani 1 1 d . . .
H66 H -0.0464 0.0952 0.3339 0.037 Uiso 1 1 calc R . .
C67 C 0.1695(4) -0.1076(4) 0.4322(3) 0.0311(15) Uani 1 1 d . . .
C68 C 0.2314(5) -0.1047(5) 0.3876(4) 0.047(2) Uani 1 1 d . . .
H68 H 0.2334 -0.1272 0.3484 0.056 Uiso 1 1 calc R . .
C69 C 0.2898(5) -0.0695(5) 0.4000(5) 0.059(2) Uani 1 1 d . . .
H69 H 0.3320 -0.0679 0.3692 0.070 Uiso 1 1 calc R . .
C70 C 0.2885(5) -0.0365(5) 0.4559(5) 0.060(3) Uani 1 1 d . . .
H70 H 0.3303 -0.0139 0.4647 0.072 Uiso 1 1 calc R . .
C71 C 0.2258(6) -0.0367(6) 0.4991(5) 0.064(3) Uani 1 1 d . . .
H71 H 0.2228 -0.0116 0.5368 0.077 Uiso 1 1 calc R . .
C72 C 0.1666(5) -0.0734(5) 0.4880(4) 0.048(2) Uani 1 1 d . . .
H72 H 0.1243 -0.0748 0.5188 0.058 Uiso 1 1 calc R . .
C73 C 0.0363(4) -0.1656(4) 0.4886(3) 0.0289(14) Uani 1 1 d . . .
C74 C -0.0385(5) -0.1266(5) 0.5001(4) 0.0430(18) Uani 1 1 d . . .
H74 H -0.0636 -0.0904 0.4664 0.052 Uiso 1 1 calc R . .
C75 C -0.0766(6) -0.1394(5) 0.5591(5) 0.056(2) Uani 1 1 d . . .
H75 H -0.1276 -0.1119 0.5665 0.068 Uiso 1 1 calc R . .
C76 C -0.0403(6) -0.1931(5) 0.6083(4) 0.051(2) Uani 1 1 d . . .
H76 H -0.0666 -0.2025 0.6494 0.061 Uiso 1 1 calc R . .
C77 C 0.0320(6) -0.2316(5) 0.5978(4) 0.050(2) Uani 1 1 d . . .
H77 H 0.0568 -0.2675 0.6319 0.060 Uiso 1 1 calc R . .
C78 C 0.0711(5) -0.2194(4) 0.5377(4) 0.0427(19) Uani 1 1 d . . .
H78 H 0.1216 -0.2480 0.5303 0.051 Uiso 1 1 calc R . .
C79 C -0.0798(4) -0.2830(4) 0.3897(3) 0.0265(14) Uani 1 1 d . . .
C80 C -0.1340(4) -0.2217(4) 0.3606(3) 0.0308(15) Uani 1 1 d . . .
H80 H -0.1275 -0.2033 0.3154 0.037 Uiso 1 1 calc R . .
C81 C -0.1969(5) -0.1876(5) 0.3967(4) 0.0426(19) Uani 1 1 d . . .
H81 H -0.2331 -0.1465 0.3762 0.051 Uiso 1 1 calc R . .
C82 C -0.2066(5) -0.2134(5) 0.4620(4) 0.048(2) Uani 1 1 d . . .
H82 H -0.2502 -0.1907 0.4866 0.058 Uiso 1 1 calc R . .
C83 C -0.1526(5) -0.2728(6) 0.4922(4) 0.056(2) Uani 1 1 d . . .
H83 H -0.1590 -0.2901 0.5376 0.067 Uiso 1 1 calc R . .
C84 C -0.0899(5) -0.3066(5) 0.4564(4) 0.0436(19) Uani 1 1 d . . .
H84 H -0.0531 -0.3467 0.4777 0.052 Uiso 1 1 calc R . .
C85 C 0.0147(4) -0.4235(4) 0.3632(3) 0.0274(14) Uani 1 1 d . . .
C86 C -0.0493(4) -0.4570(4) 0.3793(4) 0.0382(17) Uani 1 1 d . . .
H86 H -0.1000 -0.4274 0.3830 0.046 Uiso 1 1 calc R . .
C87 C -0.0391(5) -0.5338(4) 0.3899(4) 0.0441(19) Uani 1 1 d . . .
H87 H -0.0831 -0.5562 0.4005 0.053 Uiso 1 1 calc R . .
C88 C 0.0342(5) -0.5782(4) 0.3853(4) 0.0399(18) Uani 1 1 d . . .
H88 H 0.0409 -0.6306 0.3935 0.048 Uiso 1 1 calc R . .
C89 C 0.0975(5) -0.5450(4) 0.3688(4) 0.0406(18) Uani 1 1 d . . .
H89 H 0.1480 -0.5750 0.3646 0.049 Uiso 1 1 calc R . .
C90 C 0.0886(4) -0.4684(4) 0.3581(4) 0.0375(17) Uani 1 1 d . . .
H90 H 0.1329 -0.4464 0.3472 0.045 Uiso 1 1 calc R . .
C91 C 0.1940(6) -0.4319(5) 0.4843(4) 0.055(2) Uani 1 1 d . . .
C92 C 0.2254(9) -0.5086(6) 0.5102(7) 0.097(4) Uani 1 1 d . . .
H92A H 0.1856 -0.5385 0.5084 0.145 Uiso 1 1 calc R . .
H92B H 0.2406 -0.5113 0.5561 0.145 Uiso 1 1 calc R . .
H92C H 0.2713 -0.5277 0.4837 0.145 Uiso 1 1 calc R . .
C93 C 0.3389(5) -0.3235(4) 0.3454(4) 0.0434(19) Uani 1 1 d U . .
C94 C 0.3383(6) -0.2904(6) 0.4019(5) 0.066(3) Uani 1 1 d U . .
H94 H 0.2901 -0.2670 0.4200 0.079 Uiso 1 1 calc R . .
C95 C 0.4086(8) -0.2913(8) 0.4326(7) 0.094(4) Uani 1 1 d U . .
H95 H 0.4097 -0.2680 0.4708 0.112 Uiso 1 1 calc R . .
C96 C 0.4777(7) -0.3288(7) 0.4036(7) 0.083(3) Uani 1 1 d U . .
H96 H 0.5259 -0.3315 0.4242 0.099 Uiso 1 1 calc R . .
C97 C 0.4788(6) -0.3602(7) 0.3496(7) 0.078(3) Uani 1 1 d U . .
H97 H 0.5268 -0.3844 0.3318 0.094 Uiso 1 1 calc R . .
C98 C 0.4104(5) -0.3577(5) 0.3196(6) 0.063(3) Uani 1 1 d U . .
H98 H 0.4112 -0.3797 0.2802 0.076 Uiso 1 1 calc R . .
C99 C 0.2549(4) -0.3995(4) 0.2675(4) 0.0321(16) Uani 1 1 d . . .
C100 C 0.2165(5) -0.3995(4) 0.2107(4) 0.0429(19) Uani 1 1 d . . .
H100 H 0.1914 -0.3536 0.1874 0.051 Uiso 1 1 calc R . .
C101 C 0.2134(6) -0.4638(5) 0.1865(5) 0.059(2) Uani 1 1 d . . .
H101 H 0.1861 -0.4621 0.1472 0.071 Uiso 1 1 calc R . .
C102 C 0.2497(6) -0.5310(5) 0.2188(5) 0.060(3) Uani 1 1 d . . .
H102 H 0.2486 -0.5756 0.2015 0.072 Uiso 1 1 calc R . .
C103 C 0.2879(6) -0.5329(4) 0.2768(6) 0.060(3) Uani 1 1 d . . .
H103 H 0.3124 -0.5793 0.2996 0.072 Uiso 1 1 calc R . .
C104 C 0.2908(5) -0.4683(4) 0.3021(5) 0.046(2) Uani 1 1 d . . .
H104 H 0.3166 -0.4702 0.3422 0.055 Uiso 1 1 calc R . .
C105 C 0.2568(4) -0.2458(4) 0.2326(4) 0.0306(15) Uani 1 1 d . . .
C106 C 0.2027(4) -0.1784(3) 0.2251(3) 0.0269(14) Uani 1 1 d . . .
H106 H 0.1603 -0.1701 0.2557 0.032 Uiso 1 1 calc R . .
C107 C 0.2109(4) -0.1237(4) 0.1731(3) 0.0279(14) Uani 1 1 d . . .
H107 H 0.1725 -0.0792 0.1674 0.034 Uiso 1 1 calc R . .
C108 C 0.2743(4) -0.1328(4) 0.1293(3) 0.0259(14) Uani 1 1 d . . .
C109 C 0.3269(4) -0.2002(4) 0.1361(4) 0.0401(18) Uani 1 1 d . . .
H109 H 0.3694 -0.2081 0.1055 0.048 Uiso 1 1 calc R . .
C110 C 0.3184(4) -0.2556(4) 0.1864(4) 0.045(2) Uani 1 1 d . . .
H110 H 0.3549 -0.3014 0.1898 0.054 Uiso 1 1 calc R . .
C111 C 0.3675(4) -0.0918(4) 0.0166(3) 0.0294(14) Uani 1 1 d . . .
C112 C 0.3554(5) -0.1379(5) -0.0274(4) 0.049(2) Uani 1 1 d . . .
H112 H 0.3045 -0.1471 -0.0318 0.059 Uiso 1 1 calc R . .
C113 C 0.4174(5) -0.1712(6) -0.0655(5) 0.068(3) Uani 1 1 d . . .
H113 H 0.4088 -0.2029 -0.0958 0.082 Uiso 1 1 calc R . .
C114 C 0.4911(5) -0.1579(5) -0.0590(5) 0.058(3) Uani 1 1 d . . .
H114 H 0.5336 -0.1821 -0.0838 0.070 Uiso 1 1 calc R . .
C115 C 0.5037(4) -0.1105(4) -0.0174(4) 0.0419(19) Uani 1 1 d . . .
H115 H 0.5542 -0.0996 -0.0149 0.050 Uiso 1 1 calc R . .
C116 C 0.4417(4) -0.0778(4) 0.0216(4) 0.0335(16) Uani 1 1 d . . .
H116 H 0.4506 -0.0459 0.0516 0.040 Uiso 1 1 calc R . .
C117 C 0.3162(4) 0.0089(4) 0.1133(4) 0.0322(15) Uani 1 1 d . . .
C118 C 0.2968(4) 0.0844(4) 0.0929(4) 0.0393(18) Uani 1 1 d . . .
H118 H 0.2658 0.1023 0.0550 0.047 Uiso 1 1 calc R . .
C119 C 0.3217(6) 0.1337(5) 0.1268(6) 0.059(3) Uani 1 1 d . . .
H119 H 0.3080 0.1854 0.1121 0.071 Uiso 1 1 calc R . .
C120 C 0.3654(7) 0.1097(6) 0.1807(5) 0.065(3) Uani 1 1 d . . .
H120 H 0.3820 0.1446 0.2038 0.079 Uiso 1 1 calc R . .
C121 C 0.3865(6) 0.0346(6) 0.2026(5) 0.057(2) Uani 1 1 d . . .
H121 H 0.4182 0.0176 0.2402 0.068 Uiso 1 1 calc R . .
C122 C 0.3607(5) -0.0157(5) 0.1689(4) 0.0423(18) Uani 1 1 d . . .
H122 H 0.3737 -0.0673 0.1842 0.051 Uiso 1 1 calc R . .
C123 C 0.0431(6) 0.4381(4) 0.1889(4) 0.048(2) Uani 1 1 d . . .
C124 C -0.0254(8) 0.4854(6) 0.2114(5) 0.083(4) Uani 1 1 d . . .
H12A H -0.0427 0.4629 0.2543 0.125 Uiso 1 1 calc R . .
H12B H -0.0670 0.4919 0.1795 0.125 Uiso 1 1 calc R . .
H12C H -0.0135 0.5338 0.2158 0.125 Uiso 1 1 calc R . .
Cl1A Cl 0.5072(4) 0.6748(4) 0.0844(5) 0.1097(17) Uani 0.50 1 d PD C 4
Cl2A Cl 0.5317(4) 0.6658(4) -0.0388(5) 0.1097(17) Uani 0.50 1 d PD C 4
C125 C 0.4820(9) 0.6554(9) 0.0212(6) 0.050(4) Uani 0.50 1 d PDU C 4
H12D H 0.4771 0.6027 0.0289 0.060 Uiso 0.50 1 calc PR C 4
H12E H 0.4292 0.6853 0.0117 0.060 Uiso 0.50 1 calc PR C 4
Cl1B Cl 0.4347(4) 0.6174(10) -0.1230(9) 0.284(8) Uani 0.50 1 d PD . 5
Cl2B Cl 0.5764(8) 0.6677(11) -0.1502(8) 0.284(8) Uani 0.50 1 d PD D 5
C126 C 0.5095(8) 0.6444(8) -0.0995(6) 0.042(4) Uani 0.50 1 d PDU D 5
H12F H 0.5359 0.6042 -0.0664 0.050 Uiso 0.50 1 calc PR D 5
H12G H 0.4891 0.6875 -0.0757 0.050 Uiso 0.50 1 calc PR D 5
N6 N 0.4543(9) 0.5472(7) 0.1767(7) 0.136(5) Uani 1 1 d DU . .
C127 C 0.4750(9) 0.5002(8) 0.2122(7) 0.108(5) Uani 1 1 d DU . .
C128 C 0.5135(10) 0.4556(10) 0.2696(8) 0.131(6) Uani 1 1 d DU . .
H12H H 0.5529 0.4803 0.2842 0.197 Uiso 1 1 calc R . .
H12I H 0.5388 0.4068 0.2582 0.197 Uiso 1 1 calc R . .
H12J H 0.4748 0.4497 0.3052 0.197 Uiso 1 1 calc R . .

loop_
_atom_site_aniso_label
_atom_site_aniso_U_11
_atom_site_aniso_U_22
_atom_site_aniso_U_33
_atom_site_aniso_U_23
_atom_site_aniso_U_13
_atom_site_aniso_U_12
Ag1 0.0366(3) 0.0191(2) 0.0250(3) -0.00016(19) -0.0037(2) -0.0006(2)
Ag2 0.0309(3) 0.0268(3) 0.0254(3) -0.0064(2) -0.0013(2) 0.0072(2)
Ag3 0.0228(2) 0.0299(3) 0.0276(3) 0.0023(2) -0.00188(19) 0.00085(19)
Ag4 0.0289(3) 0.0222(2) 0.0225(2) 0.00006(18) -0.00203(19) -0.00005(19)
Cu1 0.0242(4) 0.0196(4) 0.0212(4) -0.0014(3) -0.0007(3) 0.0031(3)
P1 0.0392(10) 0.0170(8) 0.0216(8) -0.0003(6) -0.0026(7) -0.0007(7)
P2 0.0291(9) 0.0258(9) 0.0257(9) -0.0055(7) -0.0021(7) 0.0056(7)
P3 0.0305(9) 0.0247(8) 0.0219(8) -0.0018(7) -0.0033(7) 0.0004(7)
P4 0.0288(9) 0.0219(8) 0.0197(8) 0.0010(6) -0.0025(7) -0.0014(7)
P5 0.0257(9) 0.0224(8) 0.0351(10) 0.0053(7) -0.0001(7) 0.0011(7)
P6 0.0216(8) 0.0264(8) 0.0273(9) 0.0031(7) -0.0015(7) 0.0014(7)
P7 0.042(2) 0.046(2) 0.043(2) -0.0115(19) -0.0127(18) 0.0038(18)
F1 0.049(2) 0.077(3) 0.065(3) -0.014(2) -0.011(2) -0.007(2)
F2 0.049(2) 0.077(3) 0.065(3) -0.014(2) -0.011(2) -0.007(2)
F3 0.049(2) 0.077(3) 0.065(3) -0.014(2) -0.011(2) -0.007(2)
F4 0.049(2) 0.077(3) 0.065(3) -0.014(2) -0.011(2) -0.007(2)
F5 0.049(2) 0.077(3) 0.065(3) -0.014(2) -0.011(2) -0.007(2)
F6 0.049(2) 0.077(3) 0.065(3) -0.014(2) -0.011(2) -0.007(2)
P8 0.0394(12) 0.0556(14) 0.0853(19) -0.0106(13) -0.0008(12) -0.0080(11)
F7 0.046(3) 0.122(5) 0.112(6) -0.023(4) -0.004(3) 0.004(3)
F8 0.046(3) 0.122(5) 0.112(6) -0.023(4) -0.004(3) 0.004(3)
F9 0.046(3) 0.122(5) 0.112(6) -0.023(4) -0.004(3) 0.004(3)
F10 0.046(3) 0.122(5) 0.112(6) -0.023(4) -0.004(3) 0.004(3)
F11 0.046(3) 0.122(5) 0.112(6) -0.023(4) -0.004(3) 0.004(3)
F12 0.046(3) 0.122(5) 0.112(6) -0.023(4) -0.004(3) 0.004(3)
F7B 0.096(5) 0.070(4) 0.110(6) -0.008(4) 0.004(4) -0.011(3)
F8B 0.096(5) 0.070(4) 0.110(6) -0.008(4) 0.004(4) -0.011(3)
F9B 0.096(5) 0.070(4) 0.110(6) -0.008(4) 0.004(4) -0.011(3)
F10B 0.096(5) 0.070(4) 0.110(6) -0.008(4) 0.004(4) -0.011(3)
F11B 0.096(5) 0.070(4) 0.110(6) -0.008(4) 0.004(4) -0.011(3)
F12B 0.096(5) 0.070(4) 0.110(6) -0.008(4) 0.004(4) -0.011(3)
P9 0.042(3) 0.082(4) 0.081(4) -0.008(3) -0.008(3) -0.023(3)
F13 0.072(4) 0.112(5) 0.121(5) -0.015(4) -0.009(3) -0.029(3)
F14 0.072(4) 0.112(5) 0.121(5) -0.015(4) -0.009(3) -0.029(3)
F15 0.072(4) 0.112(5) 0.121(5) -0.015(4) -0.009(3) -0.029(3)
F16 0.072(4) 0.112(5) 0.121(5) -0.015(4) -0.009(3) -0.029(3)
F17 0.072(4) 0.112(5) 0.121(5) -0.015(4) -0.009(3) -0.029(3)
F18 0.072(4) 0.112(5) 0.121(5) -0.015(4) -0.009(3) -0.029(3)
N1 0.049(4) 0.083(5) 0.050(4) 0.008(4) 0.006(3) -0.031(4)
N2 0.091(6) 0.039(4) 0.081(5) -0.001(4) 0.026(5) 0.016(4)
N3 0.060(4) 0.042(4) 0.045(4) -0.001(3) -0.011(3) -0.023(3)
N4 0.059(4) 0.033(4) 0.034(4) 0.008(3) -0.001(3) 0.003(3)
N5 0.092(6) 0.044(4) 0.047(5) -0.006(4) -0.005(4) -0.002(4)
C1 0.029(4) 0.022(3) 0.023(3) -0.002(3) -0.004(3) 0.004(3)
C2 0.033(4) 0.021(3) 0.021(3) -0.004(2) -0.005(3) 0.001(3)
C3 0.027(3) 0.028(3) 0.028(3) -0.005(3) 0.005(3) -0.001(3)
C4 0.032(4) 0.038(4) 0.027(4) 0.001(3) -0.004(3) -0.010(3)
C5 0.049(5) 0.048(5) 0.030(4) 0.007(3) -0.005(3) -0.017(4)
C6 0.038(4) 0.042(4) 0.037(4) -0.003(3) 0.003(3) -0.009(3)
C7 0.074(6) 0.088(6) 0.052(5) 0.007(5) 0.008(4) -0.040(5)
C8 0.067(6) 0.129(8) 0.097(7) 0.031(6) -0.006(6) -0.033(6)
C9 0.027(4) 0.037(4) 0.047(4) -0.004(3) 0.000(3) -0.006(3)
C10 0.030(4) 0.034(4) 0.041(4) 0.003(3) -0.007(3) -0.002(3)
C11 0.026(3) 0.034(4) 0.022(3) 0.000(3) 0.000(3) 0.000(3)
C12 0.024(3) 0.032(4) 0.022(3) -0.003(3) 0.000(3) 0.003(3)
C13 0.028(3) 0.024(3) 0.037(4) -0.007(3) -0.002(3) 0.001(3)
C14 0.039(4) 0.022(3) 0.043(4) 0.000(3) 0.006(3) 0.002(3)
C15 0.058(5) 0.025(4) 0.057(5) 0.008(4) 0.010(4) 0.012(4)
C16 0.050(5) 0.029(4) 0.066(6) -0.010(4) 0.020(4) 0.003(3)
C17 0.117(8) 0.057(6) 0.110(8) -0.002(6) 0.031(7) 0.032(6)
C18 0.098(7) 0.062(6) 0.103(7) -0.035(6) 0.028(6) 0.007(5)
C19 0.036(4) 0.039(4) 0.049(5) -0.013(4) 0.005(3) 0.007(3)
C20 0.043(4) 0.040(4) 0.035(4) -0.013(3) -0.001(3) 0.009(3)
C21 0.031(4) 0.025(3) 0.022(3) 0.001(3) -0.002(3) -0.001(3)
C22 0.033(4) 0.019(3) 0.024(3) 0.003(3) 0.002(3) 0.007(3)
C23 0.029(3) 0.028(3) 0.025(3) -0.007(3) 0.001(3) -0.002(3)
C24 0.034(4) 0.022(3) 0.028(3) -0.003(3) -0.001(3) -0.001(3)
C25 0.039(4) 0.030(4) 0.024(3) 0.000(3) 0.001(3) -0.004(3)
C26 0.037(4) 0.036(4) 0.031(4) -0.013(3) 0.004(3) -0.009(3)
C27 0.053(5) 0.061(5) 0.042(5) -0.006(4) -0.009(4) -0.024(4)
C28 0.079(7) 0.043(5) 0.065(6) -0.015(4) -0.014(5) -0.025(5)
C29 0.039(4) 0.028(4) 0.038(4) -0.007(3) 0.002(3) -0.005(3)
C30 0.041(4) 0.022(3) 0.026(3) 0.003(3) 0.005(3) 0.000(3)
C31 0.039(4) 0.022(3) 0.023(3) 0.001(3) -0.008(3) -0.001(3)
C32 0.042(4) 0.030(4) 0.037(4) -0.007(3) -0.011(3) 0.002(3)
C33 0.039(4) 0.039(4) 0.050(5) -0.008(4) -0.005(4) 0.002(3)
C34 0.054(5) 0.041(4) 0.051(5) -0.013(4) -0.018(4) 0.000(4)
C35 0.057(5) 0.030(4) 0.044(5) -0.012(3) -0.016(4) 0.003(4)
C36 0.042(4) 0.023(3) 0.034(4) -0.006(3) -0.009(3) 0.003(3)
C37 0.032(3) 0.018(3) 0.023(3) -0.002(2) -0.001(3) 0.004(3)
C38 0.033(4) 0.021(3) 0.027(3) -0.002(3) -0.004(3) -0.002(3)
C39 0.033(4) 0.025(3) 0.024(3) 0.002(3) -0.001(3) -0.003(3)
C40 0.033(3) 0.017(3) 0.017(3) -0.001(2) -0.004(3) 0.003(2)
C41 0.028(3) 0.023(3) 0.029(4) -0.003(3) 0.000(3) -0.003(3)
C42 0.031(4) 0.025(3) 0.026(3) 0.000(3) -0.003(3) -0.004(3)
C43 0.037(4) 0.024(3) 0.028(4) -0.005(3) -0.003(3) -0.004(3)
C44 0.074(6) 0.022(4) 0.033(4) 0.002(3) 0.019(4) 0.003(4)
C45 0.080(6) 0.025(4) 0.040(5) 0.004(3) 0.006(4) 0.009(4)
C46 0.045(4) 0.028(4) 0.039(4) -0.009(3) -0.004(3) 0.005(3)
C47 0.046(4) 0.041(4) 0.029(4) -0.004(3) 0.008(3) -0.004(3)
C48 0.051(4) 0.024(3) 0.026(4) 0.002(3) 0.002(3) -0.007(3)
C49 0.042(4) 0.023(3) 0.027(3) -0.003(3) -0.006(3) 0.008(3)
C50 0.049(4) 0.025(3) 0.028(4) -0.008(3) 0.003(3) 0.001(3)
C51 0.074(6) 0.028(4) 0.041(5) -0.002(3) 0.014(4) -0.008(4)
C52 0.079(7) 0.023(4) 0.041(5) -0.006(3) -0.001(4) 0.017(4)
C53 0.057(6) 0.040(5) 0.060(6) -0.013(4) -0.001(4) 0.014(4)
C54 0.047(5) 0.043(5) 0.048(5) -0.021(4) 0.002(4) 0.008(4)
C55 0.025(3) 0.037(4) 0.043(4) -0.013(3) -0.002(3) 0.000(3)
C56 0.042(4) 0.069(5) 0.050(5) -0.025(4) 0.001(4) -0.004(4)
C57 0.041(4) 0.078(6) 0.077(6) -0.034(5) -0.009(4) -0.010(4)
C58 0.046(5) 0.080(6) 0.082(6) -0.017(5) 0.007(5) -0.021(4)
C59 0.056(5) 0.084(6) 0.080(6) 0.012(5) 0.006(5) -0.016(5)
C60 0.041(4) 0.077(6) 0.054(5) 0.002(4) 0.000(4) -0.014(4)
C61 0.031(4) 0.023(3) 0.026(3) -0.003(3) 0.003(3) 0.001(3)
C62 0.033(4) 0.029(4) 0.029(4) -0.007(3) -0.002(3) -0.001(3)
C63 0.033(4) 0.024(3) 0.029(4) -0.005(3) -0.002(3) -0.002(3)
C64 0.023(3) 0.033(4) 0.022(3) -0.002(3) 0.000(3) -0.001(3)
C65 0.035(4) 0.028(3) 0.027(3) -0.002(3) -0.005(3) -0.004(3)
C66 0.041(4) 0.022(3) 0.026(3) -0.002(3) -0.003(3) 0.001(3)
C67 0.035(4) 0.024(3) 0.031(4) 0.007(3) -0.010(3) -0.001(3)
C68 0.050(5) 0.040(4) 0.051(5) -0.004(4) 0.007(4) -0.016(4)
C69 0.038(5) 0.056(6) 0.085(7) -0.013(5) 0.012(5) -0.019(4)
C70 0.043(5) 0.055(5) 0.087(7) 0.001(5) -0.020(5) -0.022(4)
C71 0.060(6) 0.078(7) 0.066(6) -0.019(5) -0.009(5) -0.030(5)
C72 0.052(5) 0.055(5) 0.044(5) -0.010(4) -0.001(4) -0.024(4)
C73 0.037(4) 0.026(3) 0.027(3) -0.008(3) 0.002(3) -0.011(3)
C74 0.041(4) 0.046(5) 0.038(4) -0.003(4) 0.005(3) -0.003(4)
C75 0.052(5) 0.061(6) 0.059(6) -0.018(5) 0.021(4) -0.018(4)
C76 0.073(6) 0.052(5) 0.036(4) -0.017(4) 0.020(4) -0.033(5)
C77 0.077(6) 0.042(5) 0.025(4) 0.002(3) 0.008(4) -0.006(4)
C78 0.059(5) 0.038(4) 0.026(4) -0.001(3) 0.002(3) 0.000(4)
C79 0.023(3) 0.027(3) 0.027(3) 0.002(3) -0.003(3) -0.002(3)
C80 0.033(4) 0.032(4) 0.023(3) -0.002(3) -0.002(3) 0.004(3)
C81 0.035(4) 0.050(5) 0.037(4) -0.008(4) -0.005(3) 0.007(3)
C82 0.037(4) 0.061(5) 0.039(5) -0.006(4) 0.005(3) 0.005(4)
C83 0.045(5) 0.078(6) 0.030(4) 0.005(4) 0.006(4) 0.009(4)
C84 0.044(4) 0.052(5) 0.025(4) 0.003(3) 0.003(3) 0.006(4)
C85 0.032(4) 0.029(3) 0.018(3) 0.004(3) -0.004(3) -0.001(3)
C86 0.034(4) 0.033(4) 0.043(4) 0.003(3) -0.004(3) -0.002(3)
C87 0.045(5) 0.032(4) 0.054(5) 0.009(4) -0.010(4) -0.011(3)
C88 0.059(5) 0.026(4) 0.032(4) 0.007(3) -0.010(4) -0.009(3)
C89 0.044(4) 0.026(4) 0.047(5) 0.000(3) -0.001(4) 0.002(3)
C90 0.038(4) 0.032(4) 0.040(4) 0.002(3) -0.003(3) -0.006(3)
C91 0.065(6) 0.053(6) 0.040(5) 0.004(4) 0.000(4) -0.001(5)
C92 0.118(11) 0.061(7) 0.089(9) 0.015(6) 0.006(8) 0.015(7)
C93 0.036(4) 0.037(4) 0.051(4) 0.010(3) -0.009(3) -0.001(3)
C94 0.059(5) 0.071(6) 0.064(6) 0.013(5) -0.023(4) -0.017(4)
C95 0.093(7) 0.101(7) 0.091(7) 0.005(6) -0.022(6) -0.036(6)
C96 0.063(6) 0.094(7) 0.082(7) 0.023(6) -0.020(5) -0.013(5)
C97 0.049(5) 0.073(6) 0.103(7) 0.008(6) -0.006(5) -0.005(5)
C98 0.038(4) 0.056(5) 0.090(6) 0.006(5) -0.004(4) -0.005(4)
C99 0.027(3) 0.025(3) 0.040(4) 0.002(3) 0.010(3) -0.001(3)
C100 0.051(5) 0.035(4) 0.041(4) -0.004(3) 0.012(4) -0.009(4)
C101 0.086(7) 0.049(5) 0.047(5) -0.014(4) 0.019(5) -0.026(5)
C102 0.087(7) 0.036(5) 0.061(6) -0.022(4) 0.028(5) -0.018(5)
C103 0.060(6) 0.021(4) 0.089(8) 0.003(4) 0.024(5) 0.001(4)
C104 0.038(4) 0.033(4) 0.059(5) 0.001(4) 0.012(4) 0.001(3)
C105 0.029(4) 0.023(3) 0.036(4) 0.001(3) -0.004(3) -0.001(3)
C106 0.028(3) 0.025(3) 0.025(3) -0.004(3) 0.000(3) 0.000(3)
C107 0.027(3) 0.024(3) 0.026(3) 0.001(3) 0.001(3) 0.008(3)
C108 0.025(3) 0.025(3) 0.026(3) 0.000(3) -0.004(3) -0.001(3)
C109 0.031(4) 0.028(4) 0.052(5) 0.001(3) 0.013(3) 0.006(3)
C110 0.033(4) 0.028(4) 0.061(5) 0.008(4) 0.018(4) 0.009(3)
C111 0.027(3) 0.030(4) 0.028(4) 0.001(3) 0.004(3) -0.003(3)
C112 0.035(4) 0.075(6) 0.047(5) -0.030(4) 0.015(4) -0.023(4)
C113 0.048(5) 0.093(8) 0.081(7) -0.055(6) 0.028(5) -0.029(5)
C114 0.042(5) 0.061(6) 0.077(7) -0.033(5) 0.030(5) -0.014(4)
C115 0.029(4) 0.033(4) 0.064(5) -0.009(4) 0.010(4) -0.006(3)
C116 0.027(4) 0.027(3) 0.042(4) 0.004(3) 0.001(3) -0.002(3)
C117 0.027(3) 0.032(4) 0.037(4) -0.005(3) 0.011(3) -0.006(3)
C118 0.030(4) 0.032(4) 0.053(5) -0.003(3) 0.011(3) -0.003(3)
C119 0.060(6) 0.037(5) 0.084(8) -0.022(5) 0.030(5) -0.016(4)
C120 0.081(7) 0.074(7) 0.057(6) -0.033(5) 0.030(6) -0.044(6)
C121 0.066(6) 0.073(7) 0.042(5) -0.009(4) -0.002(4) -0.034(5)
C122 0.044(4) 0.046(5) 0.038(4) 0.001(3) -0.006(3) -0.014(4)
C123 0.089(7) 0.020(4) 0.033(4) -0.004(3) -0.013(4) -0.001(4)
C124 0.125(10) 0.058(6) 0.052(6) -0.009(5) -0.010(6) 0.020(6)
Cl1A 0.077(3) 0.089(3) 0.153(5) -0.021(3) 0.008(3) 0.009(2)
Cl2A 0.077(3) 0.089(3) 0.153(5) -0.021(3) 0.008(3) 0.009(2)
C125 0.029(6) 0.036(7) 0.078(9) 0.005(6) 0.018(6) -0.006(5)
Cl1B 0.311(17) 0.292(17) 0.210(12) -0.084(12) -0.026(12) 0.073(14)
Cl2B 0.311(17) 0.292(17) 0.210(12) -0.084(12) -0.026(12) 0.073(14)
C126 0.035(7) 0.039(7) 0.053(7) -0.013(6) -0.019(6) 0.002(5)
N6 0.144(8) 0.091(7) 0.130(8) 0.016(6) 0.078(7) 0.038(6)
C127 0.104(8) 0.116(8) 0.108(8) -0.022(7) 0.022(7) -0.030(7)
C128 0.122(9) 0.134(9) 0.139(10) -0.017(8) -0.005(8) -0.030(8)

loop_
_atom_type_symbol
_atom_type_description
_atom_type_scat_dispersion_real
_atom_type_scat_dispersion_imag
_atom_type_scat_source
C C 0.0033 0.0016 'International Tables Vol C Tables 4.2.6.8 and 6.1.1.4'
H H 0.0000 0.0000 'International Tables Vol C Tables 4.2.6.8 and 6.1.1.4'
N N 0.0061 0.0033 'International Tables Vol C Tables 4.2.6.8 and 6.1.1.4'
F F 0.0171 0.0103 'International Tables Vol C Tables 4.2.6.8 and 6.1.1.4'
P P 0.1023 0.0942 'International Tables Vol C Tables 4.2.6.8 and 6.1.1.4'
Cl Cl 0.1484 0.1585 'International Tables Vol C Tables 4.2.6.8 and 6.1.1.4'
Ag Ag -0.8971 1.1015 'International Tables Vol C Tables 4.2.6.8 and 6.1.1.4'
Cu Cu 0.3201 1.2651 'International Tables Vol C Tables 4.2.6.8 and 6.1.1.4'

loop_
_geom_angle_atom_site_label_1
_geom_angle_atom_site_label_2
_geom_angle_atom_site_label_3
_geom_angle
_geom_angle_site_symmetry_1
_geom_angle_site_symmetry_3
C21 Ag1 P1 151.16(17) . .
C21 Ag1 C11 92.0(2) . .
P1 Ag1 C11 111.41(16) . .
C21 Ag1 C1 94.2(2) . .
P1 Ag1 C1 104.30(15) . .
C11 Ag1 C1 84.4(2) . .
C21 Ag1 C22 27.8(2) . .
P1 Ag1 C22 123.47(16) . .
C11 Ag1 C22 112.0(2) . .
C1 Ag1 C22 114.19(19) . .
C21 Ag1 Cu1 85.38(16) . .
P1 Ag1 Cu1 123.15(5) . .
C11 Ag1 Cu1 43.09(15) . .
C1 Ag1 Cu1 42.83(15) . .
C22 Ag1 Cu1 113.21(15) . .
C21 Ag1 Ag3 53.06(15) . .
P1 Ag1 Ag3 127.32(5) . .
C11 Ag1 Ag3 109.33(15) . .
C1 Ag1 Ag3 48.79(14) . .
C22 Ag1 Ag3 66.06(14) . .
Cu1 Ag1 Ag3 71.44(2) . .
C21 Ag1 Ag2 51.26(16) . .
P1 Ag1 Ag2 135.61(5) . .
C11 Ag1 Ag2 48.71(15) . .
C1 Ag1 Ag2 110.86(15) . .
C22 Ag1 Ag2 64.05(15) . .
Cu1 Ag1 Ag2 72.78(2) . .
Ag3 Ag1 Ag2 96.536(18) . .
P2 Ag2 C11 149.52(16) . .
P2 Ag2 C1 110.45(16) . 2
C11 Ag2 C1 92.7(2) . 2
P2 Ag2 C21 109.37(15) . .
C11 Ag2 C21 91.5(2) . .
C1 Ag2 C21 85.2(2) 2 .
P2 Ag2 C12 121.07(15) . .
C11 Ag2 C12 28.4(2) . .
C1 Ag2 C12 113.8(2) 2 .
C21 Ag2 C12 111.2(2) . .
P2 Ag2 Cu1 126.63(5) . 2
C11 Ag2 Cu1 83.81(15) . 2
C1 Ag2 Cu1 43.32(15) 2 2
C21 Ag2 Cu1 43.46(15) . 2
C12 Ag2 Cu1 112.24(14) . 2
P2 Ag2 Ag3 133.20(5) . 2
C11 Ag2 Ag3 51.77(17) . 2
C1 Ag2 Ag3 48.53(14) 2 2
C21 Ag2 Ag3 109.16(15) . 2
C12 Ag2 Ag3 65.85(15) . 2
Cu1 Ag2 Ag3 70.96(2) 2 2
P2 Ag2 Ag1 130.17(5) . .
C11 Ag2 Ag1 51.35(16) . .
C1 Ag2 Ag1 110.25(15) 2 .
C21 Ag2 Ag1 47.98(14) . .
C12 Ag2 Ag1 63.79(15) . .
Cu1 Ag2 Ag1 71.68(2) 2 .
Ag3 Ag2 Ag1 95.577(19) 2 .
C1 Ag3 P6 148.40(17) . .
C1 Ag3 C11 93.7(2) . 2
P6 Ag3 C11 107.88(15) . 2
C1 Ag3 C2 28.9(2) . .
P6 Ag3 C2 119.50(16) . .
C11 Ag3 C2 114.0(2) 2 .
C1 Ag3 C21 95.4(2) . .
P6 Ag3 C21 108.85(15) . .
C11 Ag3 C21 85.3(2) 2 .
C2 Ag3 C21 116.1(2) . .
C1 Ag3 Cu1 87.21(17) . 2
P6 Ag3 Cu1 124.33(5) . 2
C11 Ag3 Cu1 43.37(15) 2 2
C2 Ag3 Cu1 116.13(15) . 2
C21 Ag3 Cu1 43.44(15) . 2
C1 Ag3 Ag1 54.02(15) . .
P6 Ag3 Ag1 131.29(5) . .
C11 Ag3 Ag1 111.59(15) 2 .
C2 Ag3 Ag1 67.39(14) . .
C21 Ag3 Ag1 49.25(14) . .
Cu1 Ag3 Ag1 73.22(2) 2 .
C1 Ag3 Ag2 51.83(15) . 2
P6 Ag3 Ag2 129.34(5) . 2
C11 Ag3 Ag2 49.56(15) 2 2
C2 Ag3 Ag2 64.88(15) . 2
C21 Ag3 Ag2 112.31(15) . 2
Cu1 Ag3 Ag2 73.83(2) 2 2
Ag1 Ag3 Ag2 98.247(19) . 2
N4 Ag4 P5 93.59(17) . .
N4 Ag4 P3 106.76(16) . .
P5 Ag4 P3 122.36(6) . .
N4 Ag4 P4 96.84(18) . .
P5 Ag4 P4 118.15(6) . .
P3 Ag4 P4 112.20(6) . .
C1 Cu1 C11 120.8(3) . .
C1 Cu1 C21 119.1(3) . 2
C11 Cu1 C21 119.8(3) . 2
C1 Cu1 Ag3 168.58(18) . 2
C11 Cu1 Ag3 61.1(2) . 2
C21 Cu1 Ag3 61.62(19) 2 2
C1 Cu1 Ag2 60.80(18) . 2
C11 Cu1 Ag2 168.61(19) . 2
C21 Cu1 Ag2 61.16(19) 2 2
Ag3 Cu1 Ag2 114.93(3) 2 2
C1 Cu1 Ag1 62.46(18) . .
C11 Cu1 Ag1 61.3(2) . .
C21 Cu1 Ag1 168.35(18) 2 .
Ag3 Cu1 Ag1 114.36(3) 2 .
Ag2 Cu1 Ag1 115.25(3) 2 .
C1 Cu1 Cu1 93.41(18) . 2
C11 Cu1 Cu1 90.46(19) . 2
C21 Cu1 Cu1 91.71(18) 2 2
Ag3 Cu1 Cu1 75.20(3) 2 2
Ag2 Cu1 Cu1 78.15(3) 2 2
Ag1 Cu1 Cu1 76.64(3) . 2
C43 P1 C31 103.9(3) . .
C43 P1 C37 102.6(3) . .
C31 P1 C37 106.1(3) . .
C43 P1 Ag1 115.2(2) . .
C31 P1 Ag1 117.3(2) . .
C37 P1 Ag1 110.3(2) . .
C49 P2 C55 105.0(3) . .
C49 P2 C61 105.8(3) . .
C55 P2 C61 101.9(3) . .
C49 P2 Ag2 115.8(2) . .
C55 P2 Ag2 117.5(2) . .
C61 P2 Ag2 109.3(2) . .
C73 P3 C64 105.5(3) . .
C73 P3 C67 104.1(3) . .
C64 P3 C67 102.8(3) . .
C73 P3 Ag4 108.5(2) . .
C64 P3 Ag4 113.8(2) . .
C67 P3 Ag4 120.8(2) . .
C79 P4 C85 105.1(3) . .
C79 P4 C40 105.2(3) . 2
C85 P4 C40 102.9(3) . 2
C79 P4 Ag4 113.5(2) . .
C85 P4 Ag4 115.4(2) . .
C40 P4 Ag4 113.6(2) 2 .
C93 P5 C105 102.5(3) . .
C93 P5 C99 105.2(4) . .
C105 P5 C99 102.8(3) . .
C93 P5 Ag4 116.7(3) . .
C105 P5 Ag4 112.2(2) . .
C99 P5 Ag4 115.7(2) . .
C117 P6 C108 103.0(3) . .
C117 P6 C111 105.7(3) . .
C108 P6 C111 103.8(3) . .
C117 P6 Ag3 116.2(2) . .
C108 P6 Ag3 108.8(2) . .
C111 P6 Ag3 117.7(2) . .
F3 P7 F2 89.7(5) . .
F3 P7 F4 91.6(5) . .
F2 P7 F4 178.7(5) . .
F3 P7 F1 179.2(6) . .
F2 P7 F1 89.6(5) . .
F4 P7 F1 89.2(5) . .
F3 P7 F6 90.8(5) . .
F2 P7 F6 89.4(5) . .
F4 P7 F6 90.4(5) . .
F1 P7 F6 89.4(5) . .
F3 P7 F5 89.2(5) . .
F2 P7 F5 89.5(5) . .
F4 P7 F5 90.7(5) . .
F1 P7 F5 90.6(5) . .
F6 P7 F5 178.9(6) . .
F7B P8 F10B 95.5(6) . .
F7B P8 F11 118.3(7) . .
F10B P8 F11 106.1(7) . .
F7B P8 F12B 97.1(8) . .
F10B P8 F12B 101.4(8) . .
F11 P8 F12B 131.9(8) . .
F7B P8 F8 96.0(7) . .
F10B P8 F8 151.0(7) . .
F11 P8 F8 91.5(6) . .
F12B P8 F8 50.9(7) . .
F7B P8 F9 148.9(7) . .
F10B P8 F9 65.6(7) . .
F11 P8 F9 91.4(5) . .
F12B P8 F9 65.3(7) . .
F8 P8 F9 91.8(6) . .
F7B P8 F12 60.5(7) . .
F10B P8 F12 73.0(7) . .
F11 P8 F12 178.3(7) . .
F12B P8 F12 49.8(7) . .
F8 P8 F12 89.9(6) . .
F9 P8 F12 89.5(5) . .
F7B P8 F10 81.4(7) . .
F11 P8 F10 90.0(6) . .
F12B P8 F10 129.0(8) . .
F8 P8 F10 177.4(6) . .
F9 P8 F10 90.3(5) . .
F12 P8 F10 88.6(5) . .
F7B P8 F11B 91.0(6) . .
F10B P8 F11B 89.3(6) . .
F12B P8 F11B 165.8(8) . .
F8 P8 F11B 116.9(7) . .
F9 P8 F11B 112.1(6) . .
F12 P8 F11B 143.8(6) . .
F10 P8 F11B 63.7(6) . .
F10B P8 F7 112.4(7) . .
F11 P8 F7 91.2(5) . .
F12B P8 F7 113.7(7) . .
F8 P8 F7 89.4(5) . .
F9 P8 F7 177.1(6) . .
F12 P8 F7 87.8(5) . .
F10 P8 F7 88.4(5) . .
F11B P8 F7 69.7(6) . .
F7B P8 F9B 173.5(7) . .
F10B P8 F9B 90.5(6) . .
F11 P8 F9B 57.2(6) . .
F12B P8 F9B 84.2(7) . .
F8 P8 F9B 79.8(6) . .
F12 P8 F9B 124.0(7) . .
F10 P8 F9B 102.8(6) . .
F11B P8 F9B 86.5(6) . .
F7 P8 F9B 145.9(7) . .
F7B P8 F8B 88.0(6) . .
F10B P8 F8B 174.2(7) . .
F11 P8 F8B 68.1(6) . .
F12B P8 F8B 82.8(8) . .
F9 P8 F8B 113.2(6) . .
F12 P8 F8B 112.8(6) . .
F10 P8 F8B 147.4(7) . .
F11B P8 F8B 86.0(6) . .
F7 P8 F8B 69.0(6) . .
F9B P8 F8B 85.8(5) . .
F14 P9 F15 91.2(6) . .
F14 P9 F18 92.2(6) . .
F15 P9 F18 90.9(6) . .
F14 P9 F13 90.0(6) . .
F15 P9 F13 178.7(7) . .
F18 P9 F13 89.5(6) . .
F14 P9 F16 177.6(8) . .
F15 P9 F16 89.6(6) . .
F18 P9 F16 90.0(6) . .
F13 P9 F16 89.2(6) . .
F14 P9 F17 87.5(6) . .
F15 P9 F17 91.9(6) . .
F18 P9 F17 177.2(7) . .
F13 P9 F17 87.7(6) . .
F16 P9 F17 90.2(6) . .
F16 F15 P9 150.9(12) 2_656 .
F15 F16 P9 117.4(12) 2_656 .
C6 N1 C8 122.0(8) . .
C6 N1 C7 120.1(7) . .
C8 N1 C7 117.4(8) . .
C16 N2 C18 119.7(8) . .
C16 N2 C17 117.8(8) . .
C18 N2 C17 117.9(9) . .
C26 N3 C28 118.9(7) . .
C26 N3 C27 120.7(7) . .
C28 N3 C27 117.6(7) . .
C91 N4 Ag4 148.3(7) . .
C2 C1 Cu1 173.9(6) . .
C2 C1 Ag3 82.0(4) . .
Cu1 C1 Ag3 104.2(3) . .
C2 C1 Ag2 105.9(4) . 2
Cu1 C1 Ag2 75.9(2) . 2
Ag3 C1 Ag2 79.64(18) . 2
C2 C1 Ag1 106.8(5) . .
Cu1 C1 Ag1 74.7(2) . .
Ag3 C1 Ag1 77.19(18) . .
Ag2 C1 Ag1 136.4(3) 2 .
C1 C2 C3 167.0(7) . .
C1 C2 Ag3 69.1(4) . .
C3 C2 Ag3 123.8(4) . .
C10 C3 C4 117.7(6) . .
C10 C3 C2 124.6(6) . .
C4 C3 C2 117.6(6) . .
C5 C4 C3 121.4(7) . .
C5 C4 H4 119.3 . .
C3 C4 H4 119.3 . .
C4 C5 C6 121.1(7) . .
C4 C5 H5 119.5 . .
C6 C5 H5 119.5 . .
N1 C6 C9 122.7(7) . .
N1 C6 C5 120.3(7) . .
C9 C6 C5 117.0(7) . .
N1 C7 H7A 109.5 . .
N1 C7 H7B 109.5 . .
H7A C7 H7B 109.5 . .
N1 C7 H7C 109.5 . .
H7A C7 H7C 109.5 . .
H7B C7 H7C 109.5 . .
N1 C8 H8A 109.5 . .
N1 C8 H8B 109.5 . .
H8A C8 H8B 109.5 . .
N1 C8 H8C 109.5 . .
H8A C8 H8C 109.5 . .
H8B C8 H8C 109.5 . .
C10 C9 C6 120.6(7) . .
C10 C9 H9 119.7 . .
C6 C9 H9 119.7 . .
C9 C10 C3 122.2(7) . .
C9 C10 H10 118.9 . .
C3 C10 H10 118.9 . .
C12 C11 Cu1 170.6(6) . .
C12 C11 Ag2 81.6(4) . .
Cu1 C11 Ag2 107.6(3) . .
C12 C11 Ag3 108.8(5) . 2
Cu1 C11 Ag3 75.6(2) . 2
Ag2 C11 Ag3 78.7(2) . 2
C12 C11 Ag1 104.8(5) . .
Cu1 C11 Ag1 75.6(2) . .
Ag2 C11 Ag1 79.94(19) . .
Ag3 C11 Ag1 136.6(3) 2 .
C11 C12 C13 168.7(7) . .
C11 C12 Ag2 69.9(4) . .
C13 C12 Ag2 121.4(4) . .
C14 C13 C20 118.6(6) . .
C14 C13 C12 118.6(6) . .
C20 C13 C12 122.9(6) . .
C15 C14 C13 120.0(7) . .
C15 C14 H14 120.0 . .
C13 C14 H14 120.0 . .
C14 C15 C16 121.4(8) . .
C14 C15 H15 119.3 . .
C16 C15 H15 119.3 . .
N2 C16 C19 120.9(8) . .
N2 C16 C15 121.1(8) . .
C19 C16 C15 118.1(7) . .
N2 C17 H17A 109.5 . .
N2 C17 H17B 109.5 . .
H17A C17 H17B 109.5 . .
N2 C17 H17C 109.5 . .
H17A C17 H17C 109.5 . .
H17B C17 H17C 109.5 . .
N2 C18 Cl1B 83.0(8) . 2_565
N2 C18 H18A 109.5 . .
Cl1B C18 H18A 104.3 2_565 .
N2 C18 H18B 109.5 . .
Cl1B C18 H18B 136.7 2_565 .
H18A C18 H18B 109.5 . .
N2 C18 H18C 109.5 . .
H18A C18 H18C 109.5 . .
H18B C18 H18C 109.5 . .
C16 C19 C20 119.8(7) . .
C16 C19 H19 120.1 . .
C20 C19 H19 120.1 . .
C19 C20 C13 122.0(7) . .
C19 C20 H20 119.0 . .
C13 C20 H20 119.0 . .
C22 C21 Cu1 168.1(6) . 2
C22 C21 Ag1 85.6(4) . .
Cu1 C21 Ag1 106.3(3) 2 .
C22 C21 Ag2 107.5(5) . .
Cu1 C21 Ag2 75.4(2) 2 .
Ag1 C21 Ag2 80.76(19) . .
C22 C21 Ag3 108.2(5) . .
Cu1 C21 Ag3 74.9(2) 2 .
Ag1 C21 Ag3 77.69(19) . .
Ag2 C21 Ag3 136.3(3) . .
C21 C22 C23 170.0(7) . .
C21 C22 Ag1 66.6(4) . .
C23 C22 Ag1 123.2(4) . .
C30 C23 C24 117.4(6) . .
C30 C23 C22 123.6(6) . .
C24 C23 C22 119.0(6) . .
C25 C24 C23 120.8(6) . .
C25 C24 H24 119.6 . .
C23 C24 H24 119.6 . .
C24 C25 C26 121.1(6) . .
C24 C25 H25 119.5 . .
C26 C25 H25 119.5 . .
N3 C26 C29 121.8(7) . .
N3 C26 C25 120.8(7) . .
C29 C26 C25 117.3(6) . .
N3 C27 H27A 109.5 . .
N3 C27 H27B 109.5 . .
H27A C27 H27B 109.5 . .
N3 C27 H27C 109.5 . .
H27A C27 H27C 109.5 . .
H27B C27 H27C 109.5 . .
N3 C28 H28A 109.5 . .
N3 C28 H28B 109.5 . .
H28A C28 H28B 109.5 . .
N3 C28 H28C 109.5 . .
H28A C28 H28C 109.5 . .
H28B C28 H28C 109.5 . .
C30 C29 C26 121.2(7) . .
C30 C29 H29 119.4 . .
C26 C29 H29 119.4 . .
C29 C30 C23 122.1(6) . .
C29 C30 H30 118.9 . .
C23 C30 H30 118.9 . .
C36 C31 C32 118.6(7) . .
C36 C31 P1 120.5(6) . .
C32 C31 P1 120.7(5) . .
C33 C32 C31 120.9(7) . .
C33 C32 H32 119.5 . .
C31 C32 H32 119.5 . .
C32 C33 C34 120.4(8) . .
C32 C33 H33 119.8 . .
C34 C33 H33 119.8 . .
C35 C34 C33 119.0(8) . .
C35 C34 H34 120.5 . .
C33 C34 H34 120.5 . .
C36 C35 C34 120.6(7) . .
C36 C35 H35 119.7 . .
C34 C35 H35 119.7 . .
C35 C36 C31 120.4(7) . .
C35 C36 H36 119.8 . .
C31 C36 H36 119.8 . .
C42 C37 C38 119.9(6) . .
C42 C37 P1 115.9(5) . .
C38 C37 P1 124.1(5) . .
C39 C38 C37 119.4(6) . .
C39 C38 H38 120.3 . .
C37 C38 H38 120.3 . .
C40 C39 C38 120.1(6) . .
C40 C39 H39 119.9 . .
C38 C39 H39 119.9 . .
C41 C40 C39 120.7(6) . .
C41 C40 P4 117.7(5) . 2
C39 C40 P4 121.6(5) . 2
C41 C40 H40 119.6 . .
C39 C40 H40 119.6 . .
C40 C41 C42 120.5(6) . .
C40 C41 H41 119.7 . .
C42 C41 H41 119.7 . .
C37 C42 C41 119.2(6) . .
C37 C42 H42 120.4 . .
C41 C42 H42 120.4 . .
C48 C43 C44 117.7(6) . .
C48 C43 P1 120.6(5) . .
C44 C43 P1 121.7(5) . .
C45 C44 C43 121.2(7) . .
C45 C44 H44 119.4 . .
C43 C44 H44 119.4 . .
C46 C45 C44 120.5(7) . .
C46 C45 H45 119.7 . .
C44 C45 H45 119.7 . .
C45 C46 C47 119.4(7) . .
C45 C46 H46 120.3 . .
C47 C46 H46 120.3 . .
C46 C47 C48 119.9(7) . .
C46 C47 H47 120.0 . .
C48 C47 H47 120.0 . .
C43 C48 C47 121.2(6) . .
C43 C48 H48 119.4 . .
C47 C48 H48 119.4 . .
C50 C49 C54 118.7(7) . .
C50 C49 P2 117.9(5) . .
C54 C49 P2 123.1(6) . .
C49 C50 C51 121.7(7) . .
C49 C50 H50 119.1 . .
C51 C50 H50 119.1 . .
C50 C51 C52 117.8(8) . .
C50 C51 H51 121.1 . .
C52 C51 H51 121.1 . .
C53 C52 C51 120.0(8) . .
C53 C52 H52 120.0 . .
C51 C52 H52 120.0 . .
C54 C53 C52 120.9(8) . .
C54 C53 H53 119.5 . .
C52 C53 H53 119.5 . .
C53 C54 C49 120.9(9) . .
C53 C54 H54 119.6 . .
C49 C54 H54 119.6 . .
C56 C55 C60 118.0(8) . .
C56 C55 P2 119.8(7) . .
C60 C55 P2 122.2(6) . .
C55 C56 C57 119.5(9) . .
C55 C56 H56 120.3 . .
C57 C56 H56 120.3 . .
C58 C57 C56 121.7(9) . .
C58 C57 H57 119.1 . .
C56 C57 H57 119.1 . .
C57 C58 C59 118.9(10) . .
C57 C58 H58 120.6 . .
C59 C58 H58 120.6 . .
C58 C59 C60 121.1(11) . .
C58 C59 H59 119.5 . .
C60 C59 H59 119.5 . .
C59 C60 C55 120.8(9) . .
C59 C60 H60 119.6 . .
C55 C60 H60 119.6 . .
C66 C61 C62 119.1(6) . .
C66 C61 P2 124.7(5) . .
C62 C61 P2 116.2(5) . .
C63 C62 C61 120.3(6) . .
C63 C62 H62 119.8 . .
C61 C62 H62 119.8 . .
C64 C63 C62 120.7(6) . .
C64 C63 H63 119.7 . .
C62 C63 H63 119.7 . .
C63 C64 C65 119.5(6) . .
C63 C64 P3 118.5(5) . .
C65 C64 P3 121.9(5) . .
C64 C65 C66 120.1(6) . .
C64 C65 H65 119.9 . .
C66 C65 H65 119.9 . .
C61 C66 C65 120.2(6) . .
C61 C66 H66 119.9 . .
C65 C66 H66 119.9 . .
C72 C67 C68 119.3(7) . .
C72 C67 P3 122.9(6) . .
C68 C67 P3 117.7(6) . .
C69 C68 C67 119.9(8) . .
C69 C68 H68 120.0 . .
C67 C68 H68 120.0 . .
C70 C69 C68 121.4(9) . .
C70 C69 H69 119.3 . .
C68 C69 H69 119.3 . .
C69 C70 C71 119.0(8) . .
C69 C70 H70 120.5 . .
C71 C70 H70 120.5 . .
C70 C71 C72 120.5(9) . .
C70 C71 H71 119.8 . .
C72 C71 H71 119.8 . .
C67 C72 C71 119.8(9) . .
C67 C72 H72 120.1 . .
C71 C72 H72 120.1 . .
C78 C73 C74 118.5(7) . .
C78 C73 P3 116.1(6) . .
C74 C73 P3 125.3(6) . .
C75 C74 C73 121.1(8) . .
C75 C74 H74 119.5 . .
C73 C74 H74 119.5 . .
C74 C75 C76 119.6(9) . .
C74 C75 H75 120.2 . .
C76 C75 H75 120.2 . .
C77 C76 C75 120.1(8) . .
C77 C76 H76 120.0 . .
C75 C76 H76 120.0 . .
C76 C77 C78 120.8(8) . .
C76 C77 H77 119.6 . .
C78 C77 H77 119.6 . .
C73 C78 C77 119.9(8) . .
C73 C78 H78 120.1 . .
C77 C78 H78 120.1 . .
C84 C79 C80 117.7(6) . .
C84 C79 P4 120.3(5) . .
C80 C79 P4 121.6(5) . .
C81 C80 C79 121.1(7) . .
C81 C80 H80 119.4 . .
C79 C80 H80 119.4 . .
C82 C81 C80 119.9(7) . .
C82 C81 H81 120.0 . .
C80 C81 H81 120.0 . .
C81 C82 C83 119.8(7) . .
C81 C82 H82 120.1 . .
C83 C82 H82 120.1 . .
C84 C83 C82 120.3(8) . .
C84 C83 H83 119.8 . .
C82 C83 H83 119.8 . .
C83 C84 C79 121.1(7) . .
C83 C84 H84 119.5 . .
C79 C84 H84 119.5 . .
C86 C85 C90 118.8(6) . .
C86 C85 P4 123.6(5) . .
C90 C85 P4 117.5(5) . .
C87 C86 C85 120.0(7) . .
C87 C86 H86 120.0 . .
C85 C86 H86 120.0 . .
C88 C87 C86 121.1(7) . .
C88 C87 H87 119.5 . .
C86 C87 H87 119.5 . .
C89 C88 C87 118.9(7) . .
C89 C88 H88 120.5 . .
C87 C88 H88 120.5 . .
C88 C89 C90 120.9(7) . .
C88 C89 H89 119.6 . .
C90 C89 H89 119.6 . .
C89 C90 C85 120.3(7) . .
C89 C90 H90 119.9 . .
C85 C90 H90 119.9 . .
N4 C91 C92 179.0(11) . .
C91 C92 H92A 109.5 . .
C91 C92 H92B 109.5 . .
H92A C92 H92B 109.5 . .
C91 C92 H92C 109.5 . .
H92A C92 H92C 109.5 . .
H92B C92 H92C 109.5 . .
C94 C93 C98 119.0(9) . .
C94 C93 P5 118.2(7) . .
C98 C93 P5 122.6(7) . .
C93 C94 C95 120.2(11) . .
C93 C94 H94 119.9 . .
C95 C94 H94 119.9 . .
C94 C95 C96 116.7(13) . .
C94 C95 H95 121.7 . .
C96 C95 H95 121.7 . .
C97 C96 C95 123.4(12) . .
C97 C96 H96 118.3 . .
C95 C96 H96 118.3 . .
C96 C97 C98 119.3(12) . .
C96 C97 H97 120.3 . .
C98 C97 H97 120.3 . .
C97 C98 C93 121.3(11) . .
C97 C98 H98 119.3 . .
C93 C98 H98 119.3 . .
C100 C99 C104 118.4(7) . .
C100 C99 P5 120.5(5) . .
C104 C99 P5 120.5(6) . .
C101 C100 C99 121.9(8) . .
C101 C100 H100 119.1 . .
C99 C100 H100 119.1 . .
C100 C101 C102 120.3(10) . .
C100 C101 H101 119.8 . .
C102 C101 H101 119.8 . .
C101 C102 C103 119.3(8) . .
C101 C102 H102 120.4 . .
C103 C102 H102 120.4 . .
C104 C103 C102 121.0(8) . .
C104 C103 H103 119.5 . .
C102 C103 H103 119.5 . .
C103 C104 C99 119.1(9) . .
C103 C104 H104 120.4 . .
C99 C104 H104 120.4 . .
C110 C105 C106 118.0(6) . .
C110 C105 P5 123.1(5) . .
C106 C105 P5 118.8(5) . .
C107 C106 C105 120.3(6) . .
C107 C106 H106 119.9 . .
C105 C106 H106 119.9 . .
C106 C107 C108 121.1(6) . .
C106 C107 H107 119.4 . .
C108 C107 H107 119.4 . .
C109 C108 C107 118.3(6) . .
C109 C108 P6 124.0(5) . .
C107 C108 P6 117.7(5) . .
C110 C109 C108 121.1(7) . .
C110 C109 H109 119.5 . .
C108 C109 H109 119.5 . .
C109 C110 C105 121.1(6) . .
C109 C110 H110 119.5 . .
C105 C110 H110 119.5 . .
C112 C111 C116 119.1(7) . .
C112 C111 P6 116.6(5) . .
C116 C111 P6 124.3(6) . .
C111 C112 C113 120.3(7) . .
C111 C112 H112 119.8 . .
C113 C112 H112 119.8 . .
C114 C113 C112 119.8(8) . .
C114 C113 H113 120.1 . .
C112 C113 H113 120.1 . .
C115 C114 C113 120.7(8) . .
C115 C114 H114 119.7 . .
C113 C114 H114 119.7 . .
C114 C115 C116 119.5(7) . .
C114 C115 H115 120.2 . .
C116 C115 H115 120.2 . .
C111 C116 C115 120.5(7) . .
C111 C116 H116 119.8 . .
C115 C116 H116 119.8 . .
C122 C117 C118 118.6(7) . .
C122 C117 P6 121.7(6) . .
C118 C117 P6 119.8(6) . .
C119 C118 C117 120.7(9) . .
C119 C118 H118 119.7 . .
C117 C118 H118 119.7 . .
C120 C119 C118 120.7(9) . .
C120 C119 H119 119.6 . .
C118 C119 H119 119.6 . .
C119 C120 C121 120.5(9) . .
C119 C120 H120 119.7 . .
C121 C120 H120 119.7 . .
C120 C121 C122 119.1(9) . .
C120 C121 H121 120.5 . .
C122 C121 H121 120.5 . .
C117 C122 C121 120.4(8) . .
C117 C122 H122 119.8 . .
C121 C122 H122 119.8 . .
N5 C123 C124 179.3(11) . .
C123 C124 H12A 109.5 . .
C123 C124 H12B 109.5 . .
H12A C124 H12B 109.5 . .
C123 C124 H12C 109.5 . .
H12A C124 H12C 109.5 . .
H12B C124 H12C 109.5 . .
Cl2A C125 Cl1A 118.4(12) . .
Cl2A C125 H12D 107.7 . .
Cl1A C125 H12D 107.7 . .
Cl2A C125 H12E 107.7 . .
Cl1A C125 H12E 107.7 . .
H12D C125 H12E 107.1 . .
C126 Cl1B C18 147.3(12) . 2_565
Cl1B C126 Cl2B 122.7(7) . .
Cl1B C126 H12F 106.7 . .
Cl2B C126 H12F 106.7 . .
Cl1B C126 H12G 106.7 . .
Cl2B C126 H12G 106.7 . .
H12F C126 H12G 106.6 . .
N6 C127 C128 160(2) . .
C127 C128 H12H 109.5 . .
C127 C128 H12I 109.5 . .
H12H C128 H12I 109.5 . .
C127 C128 H12J 109.5 . .
H12H C128 H12J 109.5 . .
H12I C128 H12J 109.5 . .

loop_
_geom_bond_atom_site_label_1
_geom_bond_atom_site_label_2
_geom_bond_distance
_geom_bond_site_symmetry_2
_geom_bond_publ_flag
Ag1 C21 2.405(6) . yes
Ag1 P1 2.4330(17) . yes
Ag1 C11 2.534(7) . yes
Ag1 C1 2.574(6) . yes
Ag1 C22 2.613(6) . yes
Ag1 Cu1 2.7998(9) . yes
Ag1 Ag3 3.1011(7) . yes
Ag1 Ag2 3.1949(8) . yes
Ag2 P2 2.4303(18) . yes
Ag2 C11 2.438(6) . yes
Ag2 C1 2.510(6) 2 yes
Ag2 C21 2.525(7) . yes
Ag2 C12 2.568(6) . yes
Ag2 Cu1 2.7888(8) 2 yes
Ag2 Ag3 3.1412(7) 2 yes
Ag3 C1 2.393(6) . yes
Ag3 P6 2.4142(17) . yes
Ag3 C11 2.516(7) 2 yes
Ag3 C2 2.535(6) . yes
Ag3 C21 2.537(7) . yes
Ag3 Cu1 2.7847(9) 2 yes
Ag3 Ag2 3.1412(7) 2 yes
Ag4 N4 2.471(6) . yes
Ag4 P5 2.4747(18) . yes
Ag4 P3 2.4908(17) . yes
Ag4 P4 2.5013(18) . yes
Cu1 C1 1.973(7) . yes
Cu1 C11 1.974(7) . yes
Cu1 C21 1.983(7) 2 yes
Cu1 Ag3 2.7846(9) 2 yes
Cu1 Ag2 2.7888(8) 2 yes
Cu1 Cu1 2.8748(15) 2 yes
P1 C43 1.822(7) . ?
P1 C31 1.823(7) . ?
P1 C37 1.834(6) . ?
P2 C49 1.815(7) . ?
P2 C55 1.826(7) . ?
P2 C61 1.826(7) . ?
P3 C73 1.820(7) . ?
P3 C64 1.836(7) . ?
P3 C67 1.836(7) . ?
P4 C79 1.818(7) . ?
P4 C85 1.831(7) . ?
P4 C40 1.859(6) 2 ?
P5 C93 1.818(8) . ?
P5 C105 1.818(7) . ?
P5 C99 1.830(7) . ?
P6 C117 1.815(7) . ?
P6 C108 1.819(7) . ?
P6 C111 1.821(7) . ?
P7 F3 1.553(8) . ?
P7 F2 1.587(9) . ?
P7 F4 1.589(9) . ?
P7 F1 1.595(8) . ?
P7 F6 1.596(10) . ?
P7 F5 1.599(10) . ?
P8 F7B 1.540(11) . ?
P8 F10B 1.555(11) . ?
P8 F11 1.576(11) . ?
P8 F12B 1.579(12) . ?
P8 F8 1.580(13) . ?
P8 F9 1.598(10) . ?
P8 F12 1.601(11) . ?
P8 F10 1.603(11) . ?
P8 F11B 1.610(12) . ?
P8 F7 1.625(11) . ?
P8 F9B 1.631(11) . ?
P8 F8B 1.692(15) . ?
P9 F14 1.531(11) . ?
P9 F15 1.554(11) . ?
P9 F18 1.565(12) . ?
P9 F13 1.566(11) . ?
P9 F16 1.579(11) . ?
P9 F17 1.584(12) . ?
F15 F16 1.194(16) 2_656 ?
F16 F15 1.194(16) 2_656 ?
N1 C6 1.378(10) . ?
N1 C8 1.387(11) . ?
N1 C7 1.444(11) . ?
N2 C16 1.377(10) . ?
N2 C18 1.438(8) . ?
N2 C17 1.456(12) . ?
N3 C26 1.370(9) . ?
N3 C28 1.451(11) . ?
N3 C27 1.453(11) . ?
N4 C91 1.152(11) . ?
N5 C123 1.131(12) . ?
C1 C2 1.238(10) . ?
C1 Ag2 2.510(6) 2 ?
C2 C3 1.445(10) . ?
C3 C10 1.374(10) . ?
C3 C4 1.400(10) . ?
C4 C5 1.367(10) . ?
C4 H4 0.9500 . ?
C5 C6 1.412(11) . ?
C5 H5 0.9500 . ?
C6 C9 1.411(11) . ?
C7 H7A 0.9800 . ?
C7 H7B 0.9800 . ?
C7 H7C 0.9800 . ?
C8 H8A 0.9800 . ?
C8 H8B 0.9800 . ?
C8 H8C 0.9800 . ?
C9 C10 1.374(10) . ?
C9 H9 0.9500 . ?
C10 H10 0.9500 . ?
C11 C12 1.236(9) . ?
C11 Ag3 2.516(7) 2 ?
C12 C13 1.443(9) . ?
C13 C14 1.387(10) . ?
C13 C20 1.398(10) . ?
C14 C15 1.385(10) . ?
C14 H14 0.9500 . ?
C15 C16 1.424(12) . ?
C15 H15 0.9500 . ?
C16 C19 1.386(12) . ?
C17 H17A 0.9800 . ?
C17 H17B 0.9800 . ?
C17 H17C 0.9800 . ?
C18 Cl1B 2.25(2) 2_565 ?
C18 H18A 0.9800 . ?
C18 H18B 0.9800 . ?
C18 H18C 0.9800 . ?
C19 C20 1.391(10) . ?
C19 H19 0.9500 . ?
C20 H20 0.9500 . ?
C21 C22 1.224(10) . ?
C21 Cu1 1.983(7) 2 ?
C22 C23 1.444(10) . ?
C23 C30 1.394(9) . ?
C23 C24 1.403(9) . ?
C24 C25 1.391(10) . ?
C24 H24 0.9500 . ?
C25 C26 1.410(10) . ?
C25 H25 0.9500 . ?
C26 C29 1.400(10) . ?
C27 H27A 0.9800 . ?
C27 H27B 0.9800 . ?
C27 H27C 0.9800 . ?
C28 H28A 0.9800 . ?
C28 H28B 0.9800 . ?
C28 H28C 0.9800 . ?
C29 C30 1.372(10) . ?
C29 H29 0.9500 . ?
C30 H30 0.9500 . ?
C31 C36 1.396(9) . ?
C31 C32 1.403(10) . ?
C32 C33 1.359(11) . ?
C32 H32 0.9500 . ?
C33 C34 1.397(11) . ?
C33 H33 0.9500 . ?
C34 C35 1.395(12) . ?
C34 H34 0.9500 . ?
C35 C36 1.369(11) . ?
C35 H35 0.9500 . ?
C36 H36 0.9500 . ?
C37 C42 1.393(10) . ?
C37 C38 1.415(10) . ?
C38 C39 1.398(9) . ?
C38 H38 0.9500 . ?
C39 C40 1.379(9) . ?
C39 H39 0.9500 . ?
C40 C41 1.378(9) . ?
C40 P4 1.859(6) 2 ?
C40 H40 0.9500 . ?
C41 C42 1.406(9) . ?
C41 H41 0.9500 . ?
C42 H42 0.9500 . ?
C43 C48 1.376(10) . ?
C43 C44 1.401(10) . ?
C44 C45 1.372(11) . ?
C44 H44 0.9500 . ?
C45 C46 1.370(11) . ?
C45 H45 0.9500 . ?
C46 C47 1.384(11) . ?
C46 H46 0.9500 . ?
C47 C48 1.391(10) . ?
C47 H47 0.9500 . ?
C48 H48 0.9500 . ?
C49 C50 1.386(11) . ?
C49 C54 1.392(10) . ?
C50 C51 1.399(10) . ?
C50 H50 0.9500 . ?
C51 C52 1.419(12) . ?
C51 H51 0.9500 . ?
C52 C53 1.378(14) . ?
C52 H52 0.9500 . ?
C53 C54 1.367(12) . ?
C53 H53 0.9500 . ?
C54 H54 0.9500 . ?
C55 C56 1.372(11) . ?
C55 C60 1.379(12) . ?
C56 C57 1.392(13) . ?
C56 H56 0.9500 . ?
C57 C58 1.343(15) . ?
C57 H57 0.9500 . ?
C58 C59 1.347(15) . ?
C58 H58 0.9500 . ?
C59 C60 1.373(14) . ?
C59 H59 0.9500 . ?
C60 H60 0.9500 . ?
C61 C66 1.390(10) . ?
C61 C62 1.398(9) . ?
C62 C63 1.382(9) . ?
C62 H62 0.9500 . ?
C63 C64 1.379(9) . ?
C63 H63 0.9500 . ?
C64 C65 1.392(9) . ?
C65 C66 1.394(9) . ?
C65 H65 0.9500 . ?
C66 H66 0.9500 . ?
C67 C72 1.376(11) . ?
C67 C68 1.387(11) . ?
C68 C69 1.371(12) . ?
C68 H68 0.9500 . ?
C69 C70 1.367(14) . ?
C69 H69 0.9500 . ?
C70 C71 1.375(14) . ?
C70 H70 0.9500 . ?
C71 C72 1.393(12) . ?
C71 H71 0.9500 . ?
C72 H72 0.9500 . ?
C73 C78 1.383(10) . ?
C73 C74 1.388(10) . ?
C74 C75 1.366(12) . ?
C74 H74 0.9500 . ?
C75 C76 1.393(14) . ?
C75 H75 0.9500 . ?
C76 C77 1.344(13) . ?
C76 H76 0.9500 . ?
C77 C78 1.391(11) . ?
C77 H77 0.9500 . ?
C78 H78 0.9500 . ?
C79 C84 1.389(10) . ?
C79 C80 1.408(9) . ?
C80 C81 1.387(10) . ?
C80 H80 0.9500 . ?
C81 C82 1.371(11) . ?
C81 H81 0.9500 . ?
C82 C83 1.392(12) . ?
C82 H82 0.9500 . ?
C83 C84 1.380(11) . ?
C83 H83 0.9500 . ?
C84 H84 0.9500 . ?
C85 C86 1.393(10) . ?
C85 C90 1.397(10) . ?
C86 C87 1.387(10) . ?
C86 H86 0.9500 . ?
C87 C88 1.384(11) . ?
C87 H87 0.9500 . ?
C88 C89 1.379(11) . ?
C88 H88 0.9500 . ?
C89 C90 1.385(10) . ?
C89 H89 0.9500 . ?
C90 H90 0.9500 . ?
C91 C92 1.454(14) . ?
C92 H92A 0.9800 . ?
C92 H92B 0.9800 . ?
C92 H92C 0.9800 . ?
C93 C94 1.381(14) . ?
C93 C98 1.398(13) . ?
C94 C95 1.405(16) . ?
C94 H94 0.9500 . ?
C95 C96 1.414(19) . ?
C95 H95 0.9500 . ?
C96 C97 1.319(17) . ?
C96 H96 0.9500 . ?
C97 C98 1.362(15) . ?
C97 H97 0.9500 . ?
C98 H98 0.9500 . ?
C99 C100 1.372(11) . ?
C99 C104 1.414(10) . ?
C100 C101 1.366(12) . ?
C100 H100 0.9500 . ?
C101 C102 1.373(14) . ?
C101 H101 0.9500 . ?
C102 C103 1.385(15) . ?
C102 H102 0.9500 . ?
C103 C104 1.382(13) . ?
C103 H103 0.9500 . ?
C104 H104 0.9500 . ?
C105 C110 1.397(10) . ?
C105 C106 1.402(9) . ?
C106 C107 1.388(9) . ?
C106 H106 0.9500 . ?
C107 C108 1.389(9) . ?
C107 H107 0.9500 . ?
C108 C109 1.389(9) . ?
C109 C110 1.377(11) . ?
C109 H109 0.9500 . ?
C110 H110 0.9500 . ?
C111 C112 1.378(10) . ?
C111 C116 1.385(10) . ?
C112 C113 1.395(11) . ?
C112 H112 0.9500 . ?
C113 C114 1.375(13) . ?
C113 H113 0.9500 . ?
C114 C115 1.363(12) . ?
C114 H114 0.9500 . ?
C115 C116 1.401(10) . ?
C115 H115 0.9500 . ?
C116 H116 0.9500 . ?
C117 C122 1.382(11) . ?
C117 C118 1.383(10) . ?
C118 C119 1.372(12) . ?
C118 H118 0.9500 . ?
C119 C120 1.343(15) . ?
C119 H119 0.9500 . ?
C120 C121 1.385(15) . ?
C120 H120 0.9500 . ?
C121 C122 1.392(12) . ?
C121 H121 0.9500 . ?
C122 H122 0.9500 . ?
C123 C124 1.433(14) . ?
C124 H12A 0.9800 . ?
C124 H12B 0.9800 . ?
C124 H12C 0.9800 . ?
Cl1A C125 1.498(14) . ?
Cl2A C125 1.482(13) . ?
C125 H12D 0.9900 . ?
C125 H12E 0.9900 . ?
Cl1B C126 1.6099(10) . ?
Cl1B C18 2.25(2) 2_565 ?
Cl2B C126 1.6099(11) . ?
C126 H12F 0.9900 . ?
C126 H12G 0.9900 . ?
N6 C127 1.07(2) . ?
C128 H12H 0.9800 . ?
C128 H12I 0.9800 . ?
C128 H12J 0.9800 . ?

loop_
_platon_squeeze_void_nr
_platon_squeeze_void_average_x
_platon_squeeze_void_average_y
_platon_squeeze_void_average_z
_platon_squeeze_void_volume
_platon_squeeze_void_count_electrons
_platon_squeeze_void_content
1 0.500 0.500 0.500 445 64 ' '
2 0.357 0.844 0.287 7 0 ' '
3 0.643 0.156 0.713 7 0 ' '
